data_1572939
loop_
_publ_author_name
'Virtue, Jemma I.'
'Tsoukatos, Steven'
'Johnston, Martin R.'
'Bloch, Witold M.'

_publ_section_title
;
 Halide-triggered assembly and selective bisulfate recognition in a
 quadruply interlocked coordination cage.
;
_journal_issue 45
_journal_name_full 'Chemical science'
_journal_page_first 19119
_journal_page_last 19125
_journal_paper_doi 10.1039/d4sc04913f
_journal_volume 15
_journal_year 2024
_chemical_formula_moiety '(C84 H56 N24 Pd)2, (B F4)7, Br, (C H Cl3)9, (C2 H3 N)5'
_chemical_formula_sum 'C187 H136 B7 Br Cl27 F28 N53 Pd4'
_chemical_formula_weight 5195.81
_space_group_crystal_system orthorhombic
_space_group_IT_number 37
_space_group_name_Hall 'C 2 -2c'
_space_group_name_H-M_alt 'C c c 2'
_atom_sites_solution_hydrogens geom
_audit_creation_method SHELXL-2019/3
_audit_update_record
;
2024-10-18 deposited with the CCDC.	2024-10-24 downloaded from the CCDC.
;
_cell_angle_alpha 90
_cell_angle_beta 90
_cell_angle_gamma 90
_cell_formula_units_Z 4
_cell_length_a 14.864(3)
_cell_length_b 57.355(12)
_cell_length_c 27.051(5)
_cell_measurement_reflns_used 12570
_cell_measurement_temperature 100(2)
_cell_measurement_theta_max 28.68
_cell_measurement_theta_min 0.74
_cell_volume 23062(8)
_computing_cell_refinement 'XDS (Kabsch, 1993)'
_computing_data_collection 'BluIce (McPhillips, 2002)'
_computing_data_reduction 'XDS (Kabsch, 1993)'
_computing_molecular_graphics 'shelXle (Huebschle, 2014)'
_computing_publication_material 'CIFTAB (Sheldrick, 1997)'
_computing_structure_refinement 'SHELXL-2019/2 (Sheldrick, 2019)'
_computing_structure_solution 'SHELXT 2018/2 (Sheldrick, 2018)'
_diffrn_ambient_temperature 100(2)
_diffrn_measured_fraction_theta_full 0.979
_diffrn_measured_fraction_theta_max 0.979
_diffrn_measurement_device_type 'ADSC Quantum 210r'
_diffrn_measurement_method 'Phi Scan'
_diffrn_radiation_type Synchrotron
_diffrn_radiation_wavelength 0.71073
_diffrn_reflns_av_R_equivalents 0.0415
_diffrn_reflns_av_unetI/netI 0.0273
_diffrn_reflns_Laue_measured_fraction_full 0.979
_diffrn_reflns_Laue_measured_fraction_max 0.979
_diffrn_reflns_limit_h_max 15
_diffrn_reflns_limit_h_min -15
_diffrn_reflns_limit_k_max 63
_diffrn_reflns_limit_k_min -63
_diffrn_reflns_limit_l_max 30
_diffrn_reflns_limit_l_min -30
_diffrn_reflns_number 108068
_diffrn_reflns_point_group_measured_fraction_full 0.979
_diffrn_reflns_point_group_measured_fraction_max 0.979
_diffrn_reflns_theta_full 23.256
_diffrn_reflns_theta_max 23.256
_diffrn_reflns_theta_min 0.710
_diffrn_source 'MX1 Beamline Australian Synchrotron'
_exptl_absorpt_coefficient_mu 0.876
_exptl_absorpt_correction_type none
_exptl_crystal_colour colorless
_exptl_crystal_density_diffrn 1.496
_exptl_crystal_description block
_exptl_crystal_F_000 10376
_exptl_crystal_recrystallization_method 'slow vapour diffusion'
_exptl_crystal_size_max 0.18
_exptl_crystal_size_mid 0.11
_exptl_crystal_size_min 0.08
_refine_diff_density_max 1.693
_refine_diff_density_min -0.592
_refine_diff_density_rms 0.087
_refine_ls_abs_structure_details
;
 Refined as an inversion twin.
;
_refine_ls_abs_structure_Flack 0.18(2)
_refine_ls_extinction_method none
_refine_ls_goodness_of_fit_ref 1.052
_refine_ls_hydrogen_treatment constr
_refine_ls_matrix_type full
_refine_ls_number_parameters 1743
_refine_ls_number_reflns 16236
_refine_ls_number_restraints 4175
_refine_ls_restrained_S_all 0.972
_refine_ls_R_factor_all 0.0904
_refine_ls_R_factor_gt 0.0784
_refine_ls_shift/su_max 0.002
_refine_ls_shift/su_mean 0.000
_refine_ls_structure_factor_coef Fsqd
_refine_ls_weighting_details 'w=1/[\s^2^(Fo^2^)+(0.2000P)^2^] where P=(Fo^2^+2Fc^2^)/3'
_refine_ls_weighting_scheme calc
_refine_ls_wR_factor_gt 0.2322
_refine_ls_wR_factor_ref 0.2491
_reflns_Friedel_coverage 0.949
_reflns_Friedel_fraction_full 0.979
_reflns_Friedel_fraction_max 0.979
_reflns_number_gt 12659
_reflns_number_total 16236
_reflns_threshold_expression 'I > 2\s(I)'
_cod_data_source_file d4sc04913f2.cif
_cod_data_source_block Br_2
_cod_depositor_comments 'Adding full bibliography for 1572937--1572941.cif.'
_cod_database_code 1572939
_shelx_shelxl_version_number 2019/3
_shelx_space_group_comment
;
The symmetry employed for this shelxl refinement is uniquely defined
by the following loop, which should always be used as a source of
symmetry information in preference to the above space-group names.
They are only intended as comments.
;

loop_
_space_group_symop_operation_xyz
'x, y, z'
'-x, -y, z'
'x, -y, z+1/2'
'-x, y, z+1/2'
'x+1/2, y+1/2, z'
'-x+1/2, -y+1/2, z'
'x+1/2, -y+1/2, z+1/2'
'-x+1/2, y+1/2, z+1/2'

loop_
_atom_site_label
_atom_site_type_symbol
_atom_site_fract_x
_atom_site_fract_y
_atom_site_fract_z
_atom_site_U_iso_or_equiv
_atom_site_adp_type
_atom_site_occupancy
_atom_site_site_symmetry_order
_atom_site_calc_flag
_atom_site_refinement_flags_posn
_atom_site_refinement_flags_adp
_atom_site_refinement_flags_occupancy
_atom_site_disorder_assembly
_atom_site_disorder_group
Pd01 Pd 0.26122(5) 0.80897(2) 0.55619(5) 0.0892(4) Uani 1 1 d . . . . .
Pd2 Pd 0.25661(8) 0.55095(2) 0.55455(9) 0.1279(6) Uani 1 1 d . U . . .
Br1_2^b Br 0.250000 0.750000 0.54174(8) 0.0862(5) Uani 1 2 d S T P A 2
C1_2^b C 0.0999(17) 0.8795(4) 0.4247(8) 0.114(10) Uani 0.5 1 d D U P B 2
H1_2^b H 0.147606 0.877228 0.400159 0.137 Uiso 0.5 1 calc R U P B 2
Cl2_2^b Cl 0.1568(5) 0.88380(13) 0.4767(4) 0.121(2) Uani 0.5 1 d D U P B 2
Cl3_2^b Cl 0.0363(6) 0.90112(14) 0.3993(4) 0.136(3) Uani 0.5 1 d D U P B 2
Cl4_2^b Cl 0.0440(4) 0.85188(12) 0.4254(2) 0.0958(17) Uani 0.5 1 d D U P B 2
C8_3 C 0.6184(11) 0.6070(2) 0.5007(8) 0.139(6) Uani 1 1 d D U . . .
C9_3 C 0.6669(8) 0.6281(2) 0.4906(6) 0.127(4) Uani 1 1 d D U . . .
C10_3 C 0.6663(9) 0.6408(3) 0.4469(6) 0.124(4) Uani 1 1 d D U . . .
H10_3 H 0.636116 0.637159 0.417852 0.148 Uiso 1 1 calc R U . . .
N11_3 N 0.7179(7) 0.6595(2) 0.4554(4) 0.117(3) Uani 1 1 d D U . . .
N12_3 N 0.7508(7) 0.6604(2) 0.5019(5) 0.128(4) Uani 1 1 d D U . . .
C13_3 C 0.7196(9) 0.6413(3) 0.5229(5) 0.132(5) Uani 1 1 d D U . . .
H13_3 H 0.731212 0.637160 0.555528 0.159 Uiso 1 1 calc R U . . .
C14_3 C 0.7296(9) 0.6794(2) 0.4216(7) 0.117(4) Uani 1 1 d D U . . .
H14A_3 H 0.790860 0.685163 0.423505 0.141 Uiso 1 1 calc R U . . .
H14B_3 H 0.718126 0.674542 0.387801 0.141 Uiso 1 1 calc R U . . .
N15_3 N 0.6671(5) 0.69773(18) 0.4355(4) 0.098(3) Uani 1 1 d D U . . .
N16_3 N 0.5770(6) 0.6950(2) 0.4269(5) 0.118(4) Uani 1 1 d D U . . .
C17_3 C 0.5415(7) 0.7147(2) 0.4426(5) 0.114(4) Uani 1 1 d D U . . .
H17_3 H 0.480336 0.717988 0.441013 0.137 Uiso 1 1 calc R U . . .
C18_3 C 0.6057(7) 0.73006(17) 0.4621(4) 0.094(3) Uani 1 1 d D U . . .
C19_3 C 0.6859(7) 0.7184(2) 0.4566(4) 0.094(3) Uani 1 1 d D U . . .
H19_3 H 0.742496 0.723779 0.465812 0.112 Uiso 1 1 calc R U . . .
C20_3 C 0.5892(8) 0.75249(18) 0.4824(5) 0.095(3) Uani 1 1 d D U . . .
C21_3 C 0.5665(7) 0.77087(18) 0.4991(4) 0.090(3) Uani 1 1 d D U . . .
C22_3 C 0.5304(6) 0.79105(18) 0.5212(4) 0.092(3) Uani 1 1 d D U . . .
C23_3 C 0.5805(7) 0.80969(19) 0.5387(5) 0.096(3) Uani 1 1 d D U . . .
H23_3 H 0.642812 0.809700 0.535480 0.116 Uiso 1 1 calc R U . . .
C24_3 C 0.5372(7) 0.8283(2) 0.5611(5) 0.101(3) Uani 1 1 d D U . . .
H24_3 H 0.570030 0.840971 0.572845 0.121 Uiso 1 1 calc R U . . .
C25_3 C 0.4462(7) 0.8279(2) 0.5657(5) 0.091(3) Uani 1 1 d D U . . .
H25_3 H 0.417846 0.840369 0.581070 0.110 Uiso 1 1 calc R U . . .
N26_3 N 0.3951(6) 0.81008(16) 0.5491(4) 0.092(3) Uani 1 1 d D U . . .
C27_3 C 0.4369(6) 0.7924(2) 0.5269(4) 0.091(3) Uani 1 1 d D U . . .
H27_3 H 0.402041 0.780275 0.514570 0.109 Uiso 1 1 calc R U . . .
N1_3^a N 0.3928(13) 0.5513(4) 0.5490(12) 0.149(8) Uani 0.66(3) 1 d D U P C 1
C2_3^a C 0.4357(16) 0.5332(4) 0.5690(14) 0.170(10) Uani 0.66(3) 1 d D U P C 1
H2_3^a H 0.402090 0.520364 0.579044 0.204 Uiso 0.66(3) 1 calc R U P C 1
C3_3^a C 0.5277(16) 0.5327(4) 0.5755(14) 0.188(12) Uani 0.66(3) 1 d D U P C 1
H3_3^a H 0.555972 0.520056 0.590331 0.225 Uiso 0.66(3) 1 calc R U P C 1
C4_3^a C 0.5759(14) 0.5517(4) 0.5590(13) 0.171(9) Uani 0.66(3) 1 d D U P C 1
H4_3^a H 0.638067 0.551884 0.562840 0.206 Uiso 0.66(3) 1 calc R U P C 1
C5_3^a C 0.5329(13) 0.5705(3) 0.5367(9) 0.140(8) Uani 0.66(3) 1 d D U P C 1
C6_3^a C 0.4390(13) 0.5699(3) 0.5337(11) 0.121(8) Uani 0.66(3) 1 d D U P C 1
H6_3^a H 0.408177 0.582612 0.520910 0.146 Uiso 0.66(3) 1 calc R U P C 1
C7_3^a C 0.584(2) 0.5896(4) 0.5171(12) 0.154(10) Uani 0.66(3) 1 d D U P C 1
N1_3^b N 0.386(2) 0.5488(7) 0.525(2) 0.133(10) Uani 0.34(3) 1 d D U P C 2
C2_3^b C 0.431(3) 0.5287(6) 0.525(2) 0.156(13) Uani 0.34(3) 1 d D U P C 2
H2A_3^b H 0.398383 0.515049 0.529959 0.187 Uiso 0.34(3) 1 calc R U P C 2
C3_3^b C 0.522(3) 0.5270(5) 0.517(3) 0.177(12) Uani 0.34(3) 1 d D U P C 2
H3A_3^b H 0.550680 0.512539 0.517379 0.212 Uiso 0.34(3) 1 calc R U P C 2
C4_3^b C 0.570(2) 0.5472(6) 0.509(3) 0.161(13) Uani 0.34(3) 1 d D U P C 2
H4A_3^b H 0.631170 0.546604 0.501839 0.193 Uiso 0.34(3) 1 calc R U P C 2
C5_3^b C 0.525(2) 0.5685(4) 0.5102(19) 0.143(11) Uani 0.34(3) 1 d D U P C 2
C6_3^b C 0.433(2) 0.5684(6) 0.519(2) 0.137(12) Uani 0.34(3) 1 d D U P C 2
H6A_3^b H 0.402192 0.582590 0.520330 0.164 Uiso 0.34(3) 1 calc R U P C 2
C7_3^b C 0.574(3) 0.5899(6) 0.5043(19) 0.148(13) Uani 0.34(3) 1 d D U P C 2
C8_4 C 0.3768(17) 0.6017(3) 0.7527(7) 0.169(7) Uani 1 1 d D U . . .
C9_4 C 0.3960(12) 0.6237(2) 0.7748(6) 0.136(5) Uani 1 1 d D U . . .
C10_4 C 0.4767(12) 0.6350(3) 0.7834(7) 0.139(5) Uani 1 1 d D U . . .
H10_4 H 0.533934 0.629647 0.775383 0.167 Uiso 1 1 calc R U . . .
N11_4 N 0.4561(8) 0.6551(2) 0.8057(5) 0.124(4) Uani 1 1 d D U . . .
N12_4 N 0.3669(8) 0.6575(2) 0.8145(5) 0.126(4) Uani 1 1 d D U . . .
C13_4 C 0.3306(10) 0.6386(3) 0.7946(7) 0.144(5) Uani 1 1 d D U . . .
H13_4 H 0.269198 0.635542 0.793807 0.173 Uiso 1 1 calc R U . . .
C14_4 C 0.5169(11) 0.6737(3) 0.8197(5) 0.116(4) Uani 1 1 d D U . . .
H14A_4 H 0.499485 0.679686 0.851888 0.139 Uiso 1 1 calc R U . . .
H14B_4 H 0.577351 0.667505 0.822557 0.139 Uiso 1 1 calc R U . . .
N15_4 N 0.5174(7) 0.6925(2) 0.7851(4) 0.107(3) Uani 1 1 d D U . . .
N16_4 N 0.5798(8) 0.6937(2) 0.7486(5) 0.130(4) Uani 1 1 d D U . . .
C17_4 C 0.5578(8) 0.7121(3) 0.7227(5) 0.121(4) Uani 1 1 d D U . . .
H17_4 H 0.590303 0.717207 0.695361 0.145 Uiso 1 1 calc R U . . .
C18_4 C 0.4806(6) 0.72321(19) 0.7402(4) 0.099(3) Uani 1 1 d D U . . .
C19_4 C 0.4584(8) 0.7098(2) 0.7832(5) 0.109(4) Uani 1 1 d D U . . .
H19_4 H 0.411868 0.712722 0.805408 0.131 Uiso 1 1 calc R U . . .
C20_4 C 0.4325(9) 0.7430(2) 0.7222(5) 0.106(3) Uani 1 1 d D U . . .
C21_4 C 0.3900(7) 0.7593(2) 0.7079(4) 0.097(3) Uani 1 1 d D U . . .
C22_4 C 0.3336(7) 0.77850(18) 0.6943(4) 0.098(3) Uani 1 1 d D U . . .
C23_4 C 0.2829(8) 0.7908(2) 0.7286(4) 0.106(3) Uani 1 1 d D U . . .
H23_4 H 0.283105 0.786569 0.761819 0.127 Uiso 1 1 calc R U . . .
C24_4 C 0.2323(9) 0.8094(2) 0.7124(5) 0.114(4) Uani 1 1 d D U . . .
H24_4 H 0.198874 0.817994 0.735058 0.136 Uiso 1 1 calc R U . . .
C25_4 C 0.2304(9) 0.8154(2) 0.6640(5) 0.104(4) Uani 1 1 d D U . . .
H25_4 H 0.198020 0.828498 0.654196 0.125 Uiso 1 1 calc R U . . .
N26_4 N 0.2744(6) 0.80275(19) 0.6298(4) 0.092(3) Uani 1 1 d D U . . .
C27_4 C 0.3254(7) 0.7853(2) 0.6452(4) 0.098(3) Uani 1 1 d D U . . .
H27_4 H 0.358006 0.777083 0.621637 0.118 Uiso 1 1 calc R U . . .
N1_4^a N 0.298(3) 0.5460(6) 0.6270(13) 0.151(10) Uani 0.51(4) 1 d D U P C 1
C2_4^a C 0.301(4) 0.5249(5) 0.6480(15) 0.169(12) Uani 0.51(4) 1 d D U P C 1
H2_4^a H 0.291016 0.511888 0.628307 0.203 Uiso 0.51(4) 1 calc R U P C 1
C3_4^a C 0.318(4) 0.5218(5) 0.6977(15) 0.174(12) Uani 0.51(4) 1 d D U P C 1
H3_4^a H 0.318118 0.506962 0.711677 0.209 Uiso 0.51(4) 1 calc R U P C 1
C4_4^a C 0.334(3) 0.5413(5) 0.7260(13) 0.161(11) Uani 0.51(4) 1 d D U P C 1
H4_4^a H 0.344979 0.539745 0.759700 0.193 Uiso 0.51(4) 1 calc R U P C 1
C5_4^a C 0.335(3) 0.5634(4) 0.7048(14) 0.163(10) Uani 0.51(4) 1 d D U P C 1
C6_4^a C 0.314(4) 0.5648(5) 0.6542(14) 0.141(10) Uani 0.51(4) 1 d D U P C 1
H6_4^a H 0.312181 0.579369 0.639262 0.169 Uiso 0.51(4) 1 calc R U P C 1
C7_4^a C 0.355(3) 0.5840(5) 0.7324(19) 0.176(12) Uani 0.51(4) 1 d D U P C 1
N1_4^b N 0.267(3) 0.5478(7) 0.6319(14) 0.150(10) Uani 0.49(4) 1 d D U P C 2
C2_4^b C 0.240(3) 0.5289(6) 0.6567(17) 0.169(12) Uani 0.49(4) 1 d D U P C 2
H2A_4^b H 0.213262 0.516879 0.638804 0.203 Uiso 0.49(4) 1 calc R U P C 2
C3_4^b C 0.250(4) 0.5260(6) 0.7067(17) 0.170(12) Uani 0.49(4) 1 d D U P C 2
H3A_4^b H 0.230977 0.512371 0.722263 0.204 Uiso 0.49(4) 1 calc R U P C 2
C4_4^b C 0.288(4) 0.5440(6) 0.7330(15) 0.179(13) Uani 0.49(4) 1 d D U P C 2
H4A_4^b H 0.296165 0.542642 0.767022 0.215 Uiso 0.49(4) 1 calc R U P C 2
C5_4^b C 0.316(3) 0.5641(5) 0.7086(15) 0.167(10) Uani 0.49(4) 1 d D U P C 2
C6_4^b C 0.304(4) 0.5651(6) 0.6573(15) 0.146(10) Uani 0.49(4) 1 d D U P C 2
H6A_4^b H 0.323222 0.578308 0.640369 0.176 Uiso 0.49(4) 1 calc R U P C 2
C7_4^b C 0.347(3) 0.5841(5) 0.735(2) 0.178(13) Uani 0.49(4) 1 d D U P C 2
C8_5 C -0.0549(12) 0.6080(2) 0.6421(7) 0.126(5) Uani 1 1 d D U . . .
C9_5 C -0.0714(9) 0.63024(18) 0.6644(5) 0.117(4) Uani 1 1 d D U . . .
C10_5 C -0.1495(9) 0.64176(19) 0.6723(5) 0.100(3) Uani 1 1 d D U . . .
H10_5 H -0.206751 0.636454 0.664303 0.120 Uiso 1 1 calc R U . . .
N11_5 N -0.1298(5) 0.66195(16) 0.6936(4) 0.092(2) Uani 1 1 d D U . . .
N12_5 N -0.0396(5) 0.66444(17) 0.7020(4) 0.095(3) Uani 1 1 d D U . . .
C13_5 C -0.0054(7) 0.64503(19) 0.6848(5) 0.102(3) Uani 1 1 d D U . . .
H13_5 H 0.055590 0.641419 0.685875 0.122 Uiso 1 1 calc R U . . .
C14_5 C -0.1886(8) 0.68041(19) 0.7094(6) 0.097(3) Uani 1 1 d D U . . .
H14A_5 H -0.171849 0.685310 0.742484 0.116 Uiso 1 1 calc R U . . .
H14B_5 H -0.249963 0.674697 0.710562 0.116 Uiso 1 1 calc R U . . .
N15_5 N -0.1835(5) 0.70010(15) 0.6763(3) 0.084(2) Uani 1 1 d D U . . .
N16_5 N -0.2431(5) 0.70210(18) 0.6383(4) 0.090(3) Uani 1 1 d D U . . .
C17_5 C -0.2146(7) 0.7201(2) 0.6127(4) 0.090(3) Uani 1 1 d D U . . .
H17_5 H -0.242927 0.725532 0.584310 0.107 Uiso 1 1 calc R U . . .
C18_5 C -0.1372(6) 0.73026(17) 0.6328(4) 0.084(3) Uani 1 1 d D U . . .
C19_5 C -0.1194(7) 0.71649(19) 0.6750(4) 0.087(3) Uani 1 1 d D U . . .
H19_5 H -0.072610 0.718438 0.697481 0.104 Uiso 1 1 calc R U . . .
C20_5 C -0.0866(8) 0.74997(17) 0.6170(5) 0.089(3) Uani 1 1 d D U . . .
C21_5 C -0.0524(7) 0.76727(17) 0.6010(4) 0.085(3) Uani 1 1 d D U . . .
C22_5 C -0.0116(6) 0.78811(16) 0.5830(4) 0.084(3) Uani 1 1 d D U . . .
C23_5 C -0.0601(7) 0.80710(18) 0.5668(5) 0.094(3) Uani 1 1 d D U . . .
H23_5 H -0.122517 0.806917 0.568732 0.112 Uiso 1 1 calc R U . . .
C24_5 C -0.0173(7) 0.8262(2) 0.5478(6) 0.105(4) Uani 1 1 d D U . . .
H24_5 H -0.050044 0.838917 0.536183 0.126 Uiso 1 1 calc R U . . .
C25_5 C 0.0756(7) 0.8263(2) 0.5461(5) 0.101(4) Uani 1 1 d D U . . .
H25_5 H 0.105027 0.839595 0.534896 0.121 Uiso 1 1 calc R U . . .
N26_5 N 0.1242(5) 0.80806(16) 0.5599(4) 0.092(2) Uani 1 1 d D U . . .
C27_5 C 0.0831(6) 0.78931(19) 0.5789(4) 0.088(3) Uani 1 1 d D U . . .
H27_5 H 0.117739 0.776778 0.589614 0.106 Uiso 1 1 calc R U . . .
N1_5^a N 0.070(8) 0.5369(12) 0.569(4) 0.144(13) Uani 0.101(16) 1 d D U P D 1
C2_5^a C 0.043(7) 0.5207(8) 0.600(5) 0.149(16) Uani 0.101(16) 1 d D U P D 1
H2_5^a H 0.056780 0.505179 0.593506 0.178 Uiso 0.101(16) 1 calc R U P D 1
C3_5^a C -0.004(9) 0.5254(8) 0.643(5) 0.15(2) Uani 0.101(16) 1 d D U P D 1
H3_5^a H -0.020799 0.513503 0.664702 0.183 Uiso 0.101(16) 1 calc R U P D 1
C4_5^a C -0.026(8) 0.5484(9) 0.653(4) 0.15(2) Uani 0.101(16) 1 d D U P D 1
H4_5^a H -0.057406 0.552266 0.681860 0.180 Uiso 0.101(16) 1 calc R U P D 1
C5_5^a C 0.000(5) 0.5658(6) 0.620(3) 0.140(12) Uani 0.101(16) 1 d D U P D 1
C6_5^a C 0.049(8) 0.5590(10) 0.578(3) 0.144(11) Uani 0.101(16) 1 d D U P D 1
H6_5^a H 0.067423 0.570524 0.556503 0.172 Uiso 0.101(16) 1 calc R U P D 1
C7_5^a C -0.026(5) 0.5896(6) 0.628(3) 0.136(15) Uani 0.101(16) 1 d D U P D 1
N1_5^b N 0.1252(8) 0.55025(19) 0.5663(6) 0.122(4) Uani 0.899(16) 1 d D U P C 2
C2_5^b C 0.0719(10) 0.5335(3) 0.5490(9) 0.144(7) Uani 0.899(16) 1 d D U P C 2
H2A_5^b H 0.098825 0.520662 0.534177 0.172 Uiso 0.899(16) 1 calc R U P D 2
C3_5^b C -0.0204(10) 0.5341(3) 0.5515(9) 0.162(8) Uani 0.899(16) 1 d D U P C 2
H3A_5^b H -0.054224 0.522008 0.538002 0.194 Uiso 0.899(16) 1 calc R U P D 2
C4_5^b C -0.0627(10) 0.5527(3) 0.5745(9) 0.170(9) Uani 0.899(16) 1 d D U P C 2
H4A_5^b H -0.125126 0.553627 0.576137 0.204 Uiso 0.899(16) 1 calc R U P D 2
C5_5^b C -0.0084(9) 0.5700(2) 0.5949(6) 0.129(6) Uani 0.899(16) 1 d D U P C 2
C6_5^b C 0.0842(9) 0.5674(2) 0.5904(7) 0.133(6) Uani 0.899(16) 1 d D U P C 2
H6A_5^b H 0.120375 0.578603 0.605375 0.160 Uiso 0.899(16) 1 calc R U P D 2
C7_5^b C -0.0427(13) 0.5896(3) 0.6216(9) 0.147(7) Uani 0.899(16) 1 d D U P C 2
C8_6 C 0.0718(9) 0.62030(19) 0.4011(6) 0.113(4) Uani 1 1 d D U . . .
C9_6 C 0.0246(7) 0.64140(19) 0.3910(5) 0.106(3) Uani 1 1 d D U . . .
C10_6 C 0.0209(8) 0.6538(2) 0.3476(5) 0.112(4) Uani 1 1 d D U . . .
H10_6 H 0.048315 0.649855 0.317887 0.134 Uiso 1 1 calc R U . . .
N11_6 N -0.0305(6) 0.67293(19) 0.3565(3) 0.103(3) Uani 1 1 d D U . . .
N12_6 N -0.0579(7) 0.6739(2) 0.4046(3) 0.112(3) Uani 1 1 d D U . . .
C13_6 C -0.0247(9) 0.6551(2) 0.4248(4) 0.112(4) Uani 1 1 d D U . . .
H13_6 H -0.032718 0.651082 0.457815 0.135 Uiso 1 1 calc R U . . .
C14_6 C -0.0524(9) 0.6923(3) 0.3236(5) 0.112(4) Uani 1 1 d D U . . .
H14A_6 H -0.057721 0.686497 0.289988 0.135 Uiso 1 1 calc R U . . .
H14B_6 H -0.109955 0.698848 0.333065 0.135 Uiso 1 1 calc R U . . .
N15_6 N 0.0152(6) 0.71011(19) 0.3253(3) 0.100(3) Uani 1 1 d D U . . .
N16_6 N 0.0913(6) 0.7075(2) 0.2970(4) 0.112(3) Uani 1 1 d D U . . .
C17_6 C 0.1404(7) 0.7258(2) 0.3080(4) 0.112(4) Uani 1 1 d D U . . .
H17_6 H 0.196699 0.728884 0.294376 0.135 Uiso 1 1 calc R U . . .
C18_6 C 0.0976(7) 0.74038(19) 0.3429(4) 0.095(3) Uani 1 1 d D U . . .
C19_6 C 0.0174(8) 0.7292(2) 0.3531(5) 0.100(3) Uani 1 1 d D U . . .
H19_6 H -0.026629 0.734157 0.375113 0.120 Uiso 1 1 calc R U . . .
C20_6 C 0.1354(8) 0.76120(19) 0.3632(5) 0.100(3) Uani 1 1 d D U . . .
C21_6 C 0.1682(8) 0.77884(19) 0.3780(4) 0.097(3) Uani 1 1 d D U . . .
C22_6 C 0.2071(7) 0.79803(18) 0.4037(4) 0.097(3) Uani 1 1 d D U . . .
C23_6 C 0.2357(8) 0.8182(2) 0.3812(5) 0.102(4) Uani 1 1 d D U . . .
H23_6 H 0.231706 0.819639 0.347033 0.123 Uiso 1 1 calc R U . . .
C24_6 C 0.2702(8) 0.8365(2) 0.4087(5) 0.107(4) Uani 1 1 d D U . . .
H24_6 H 0.289270 0.850350 0.394105 0.128 Uiso 1 1 calc R U . . .
C25_6 C 0.2745(9) 0.8330(2) 0.4593(5) 0.106(4) Uani 1 1 d D U . . .
H25_6 H 0.296026 0.845206 0.478648 0.127 Uiso 1 1 calc R U . . .
N26_6 N 0.2504(6) 0.81350(19) 0.4824(4) 0.095(3) Uani 1 1 d D U . . .
C27_6 C 0.2155(7) 0.7963(2) 0.4552(4) 0.095(3) Uani 1 1 d D U . . .
H27_6 H 0.196099 0.782781 0.470893 0.113 Uiso 1 1 calc R U . . .
N1_6^a N 0.227(5) 0.5542(9) 0.4771(18) 0.121(10) Uani 0.31(5) 1 d D U P C 1
C2_6^a C 0.242(4) 0.5405(8) 0.438(2) 0.120(12) Uani 0.31(5) 1 d D U P C 1
H2_6^a H 0.274623 0.526806 0.443382 0.144 Uiso 0.31(5) 1 calc R U P C 1
C3_6^a C 0.214(5) 0.5452(8) 0.3909(19) 0.144(12) Uani 0.31(5) 1 d D U P C 1
H3_6^a H 0.226236 0.535138 0.364941 0.173 Uiso 0.31(5) 1 calc R U P C 1
C4_6^a C 0.165(5) 0.5655(8) 0.3831(17) 0.137(12) Uani 0.31(5) 1 d D U P C 1
H4_6^a H 0.142145 0.568992 0.351957 0.164 Uiso 0.31(5) 1 calc R U P C 1
C5_6^a C 0.151(3) 0.5807(5) 0.423(2) 0.122(10) Uani 0.31(5) 1 d D U P C 1
C6_6^a C 0.184(5) 0.5742(8) 0.4687(18) 0.107(11) Uani 0.31(5) 1 d D U P C 1
H6_6^a H 0.175398 0.584363 0.495131 0.128 Uiso 0.31(5) 1 calc R U P C 1
C7_6^a C 0.107(3) 0.6026(5) 0.415(3) 0.110(13) Uani 0.31(5) 1 d D U P C 1
N1_6^b N 0.2313(19) 0.5593(4) 0.4850(9) 0.111(5) Uani 0.69(5) 1 d D U P C 2
C2_6^b C 0.2722(19) 0.5466(5) 0.4502(12) 0.133(8) Uani 0.69(5) 1 d D U P C 2
H2A_6^b H 0.306273 0.533867 0.460266 0.159 Uiso 0.69(5) 1 calc R U P C 2
C3_6^b C 0.267(3) 0.5513(5) 0.4008(12) 0.158(10) Uani 0.69(5) 1 d D U P C 2
H3A_6^b H 0.298147 0.542327 0.377810 0.189 Uiso 0.69(5) 1 calc R U P C 2
C4_6^b C 0.214(2) 0.5699(4) 0.3862(9) 0.146(8) Uani 0.69(5) 1 d D U P C 2
H4A_6^b H 0.206180 0.573048 0.352793 0.176 Uiso 0.69(5) 1 calc R U P C 2
C5_6^b C 0.1716(15) 0.5837(3) 0.4213(10) 0.115(6) Uani 0.69(5) 1 d D U P C 2
C6_6^b C 0.184(2) 0.5780(4) 0.4707(9) 0.110(6) Uani 0.69(5) 1 d D U P C 2
H6A_6^b H 0.159287 0.587498 0.494831 0.131 Uiso 0.69(5) 1 calc R U P C 2
C7_6^b C 0.1157(16) 0.6029(3) 0.4067(14) 0.111(7) Uani 0.69(5) 1 d D U P C 2
B1_7 B 0.2834(14) 0.8786(2) 0.5797(8) 0.125(4) Uani 1 1 d D U . . .
F2_7^a F 0.241(2) 0.8612(3) 0.5741(11) 0.123(8) Uani 0.5 1 d D U P E 1
F3_7^a F 0.352(4) 0.8761(11) 0.548(2) 0.172(14) Uani 0.5 1 d D U P E 1
F4_7^a F 0.235(2) 0.8987(6) 0.5621(17) 0.166(15) Uani 0.5 1 d D U P E 1
F5_7^a F 0.316(2) 0.8843(5) 0.6261(13) 0.147(8) Uani 0.5 1 d D U P E 1
F2_7^b F 0.346(3) 0.8780(6) 0.5422(19) 0.142(11) Uani 0.5 1 d D U P E 2
F3_7^b F 0.329(3) 0.8743(6) 0.6220(12) 0.163(9) Uani 0.5 1 d D U P E 2
F4_7^b F 0.247(2) 0.8554(5) 0.588(2) 0.170(14) Uani 0.5 1 d D U P E 2
F5_7^b F 0.2324(19) 0.8968(4) 0.5825(10) 0.102(6) Uani 0.5 1 d D U P E 2
B1_8 B 0.2363(13) 0.8749(4) 0.2881(7) 0.131(5) Uani 1 1 d D U . . .
F2_8^a F 0.190(4) 0.8751(14) 0.2433(17) 0.106(13) Uani 0.25 1 d D U P F 1
F3_8^a F 0.170(4) 0.8649(9) 0.3206(16) 0.116(13) Uani 0.25 1 d D U P G 1
F4_8^a F 0.303(5) 0.8595(15) 0.287(2) 0.115(15) Uani 0.25 1 d D U P F 1
F5_8^a F 0.245(4) 0.8969(8) 0.308(3) 0.129(14) Uani 0.25 1 d D U P F 1
F2_8^b F 0.224(6) 0.8943(10) 0.320(3) 0.14(2) Uani 0.25 1 d D U P H 2
F3_8^b F 0.321(3) 0.8650(13) 0.297(3) 0.137(17) Uani 0.25 1 d D U P F 2
F4_8^b F 0.220(5) 0.8819(17) 0.2416(18) 0.160(19) Uani 0.25 1 d D U P F 2
F5_8^b F 0.179(4) 0.8570(11) 0.307(2) 0.163(19) Uani 0.25 1 d D U P I 2
F2_8^c F 0.295(4) 0.8561(11) 0.288(4) 0.118(15) Uani 0.25 1 d D U P F 3
F3_8^c F 0.187(5) 0.8659(13) 0.246(2) 0.147(19) Uani 0.25 1 d D U P J 3
F4_8^c F 0.186(4) 0.8746(12) 0.3303(15) 0.131(13) Uani 0.25 1 d D U P F 3
F5_8^c F 0.277(5) 0.8943(8) 0.281(2) 0.155(12) Uani 0.25 1 d D U P F 3
F2_8^d F 0.253(5) 0.8516(7) 0.290(2) 0.140(13) Uani 0.25 1 d D U P F 4
F3_8^d F 0.229(6) 0.8865(14) 0.3325(18) 0.147(16) Uani 0.25 1 d D U P F 4
F4_8^d F 0.328(3) 0.8782(12) 0.277(2) 0.146(12) Uani 0.25 1 d D U P F 4
F5_8^d F 0.182(6) 0.8810(17) 0.250(3) 0.154(19) Uani 0.25 1 d D U P F 4
B1_10^a B 0.248(3) 0.7473(7) 0.8472(8) 0.096(6) Uani 0.5 1 d D U P K -1
F2_10^a F 0.2957(17) 0.7281(5) 0.8371(8) 0.155(8) Uani 0.5 1 d D U P K -1
F3_10^a F 0.2053(16) 0.7539(4) 0.8047(8) 0.141(6) Uani 0.5 1 d D U P K -1
F4_10^a F 0.1888(11) 0.7394(5) 0.8816(8) 0.110(6) Uani 0.5 1 d D U P K -1
F5_10^a F 0.291(3) 0.7664(7) 0.8576(13) 0.188(14) Uani 0.5 1 d D U P K -1
C1_11^a C 0.052(2) 0.8785(5) 0.1485(14) 0.180(9) Uani 0.74(2) 1 d D U P L 1
H1_11^a H 0.040279 0.884674 0.181617 0.216 Uiso 0.74(2) 1 calc R U P L 1
Cl2_11^a Cl 0.1475(10) 0.8953(3) 0.1296(4) 0.207(6) Uani 0.74(2) 1 d D U P L 1
Cl3_11^a Cl 0.0894(14) 0.8508(3) 0.1610(9) 0.237(9) Uani 0.74(2) 1 d D U P L 1
Cl4_11^a Cl -0.0436(11) 0.8820(3) 0.1211(7) 0.200(6) Uani 0.74(2) 1 d D U P L 1
C1_11^b C 0.032(4) 0.8710(12) 0.165(3) 0.192(16) Uani 0.26(2) 1 d D U P L 2
H1A_11^b H 0.037429 0.881179 0.193985 0.231 Uiso 0.26(2) 1 calc R U P L 2
Cl2_11^b Cl 0.121(3) 0.8721(12) 0.1240(14) 0.243(16) Uani 0.26(2) 1 d D U P L 2
Cl3_11^b Cl 0.051(4) 0.8411(9) 0.1770(13) 0.203(15) Uani 0.26(2) 1 d D U P L 2
Cl4_11^b Cl -0.070(3) 0.8732(12) 0.134(2) 0.25(2) Uani 0.26(2) 1 d D U P L 2
B1_9 B 0.2417(14) 0.4839(5) 0.5116(11) 0.149(6) Uani 1 1 d D U . . .
F3_9 F 0.2439(13) 0.4917(3) 0.5604(9) 0.227(8) Uani 1 1 d D U . . .
F4_9 F 0.1724(12) 0.4940(4) 0.4800(8) 0.235(7) Uani 1 1 d D U . . .
F2_9^a F 0.226(4) 0.4611(5) 0.524(3) 0.215(17) Uani 0.51(8) 1 d D U P M 1
F5_9^a F 0.312(3) 0.4869(13) 0.476(2) 0.26(2) Uani 0.51(8) 1 d D U P M 1
F2_9^b F 0.243(3) 0.4615(6) 0.501(3) 0.191(15) Uani 0.49(8) 1 d D U P M 2
F5_9^b F 0.311(4) 0.4983(13) 0.492(3) 0.26(2) Uani 0.49(8) 1 d D U P M 2
C1_1 C 0.141(3) 0.4148(5) 0.4482(14) 0.169(15) Uani 0.5 1 d D U P . .
H1_1 H 0.196238 0.422398 0.459422 0.203 Uiso 0.5 1 calc R U P . .
Cl2_1 Cl 0.1712(9) 0.3971(2) 0.4015(6) 0.183(5) Uani 0.5 1 d D U P . .
Cl3_1 Cl 0.1031(10) 0.3986(2) 0.4972(7) 0.184(5) Uani 0.5 1 d D U P . .
Cl4_1 Cl 0.0675(9) 0.43715(19) 0.4334(9) 0.229(9) Uani 0.5 1 d D U P . .

loop_
_atom_site_aniso_label
_atom_site_aniso_U_11
_atom_site_aniso_U_22
_atom_site_aniso_U_33
_atom_site_aniso_U_23
_atom_site_aniso_U_13
_atom_site_aniso_U_12
Pd01 0.0501(5) 0.1130(7) 0.1046(7) -0.0037(6) 0.0093(5) -0.0076(4)
Pd2 0.0891(8) 0.0980(7) 0.1965(16) 0.0024(10) -0.0005(9) -0.0092(5)
Br1_2^b 0.0563(8) 0.1164(12) 0.0860(11) 0.000 0.000 -0.0041(7)
C1_2^b 0.104(17) 0.17(2) 0.066(12) 0.026(14) 0.032(12) 0.066(17)
Cl2_2^b 0.088(5) 0.106(4) 0.170(7) -0.028(4) 0.000(4) -0.024(3)
Cl3_2^b 0.118(6) 0.106(5) 0.183(8) 0.008(5) 0.013(6) 0.024(4)
Cl4_2^b 0.063(3) 0.136(5) 0.088(3) -0.013(3) 0.006(3) -0.009(3)
C8_3 0.090(10) 0.125(10) 0.200(17) -0.035(10) 0.002(10) -0.015(7)
C9_3 0.066(8) 0.156(10) 0.160(12) -0.008(9) 0.019(8) -0.020(7)
C10_3 0.072(9) 0.149(11) 0.149(11) -0.017(8) 0.016(8) -0.011(7)
N11_3 0.050(5) 0.153(8) 0.147(9) -0.013(7) 0.018(5) -0.001(5)
N12_3 0.067(7) 0.160(11) 0.156(11) 0.016(9) -0.022(6) -0.007(6)
C13_3 0.064(8) 0.144(12) 0.189(13) 0.001(10) -0.001(8) -0.027(8)
C14_3 0.057(7) 0.133(10) 0.162(13) -0.012(8) 0.023(8) -0.009(6)
N15_3 0.054(5) 0.139(7) 0.103(7) -0.009(6) 0.002(4) -0.006(4)
N16_3 0.056(6) 0.165(9) 0.132(9) -0.010(7) 0.001(6) -0.002(5)
C17_3 0.049(6) 0.158(10) 0.136(11) -0.007(8) -0.001(6) -0.003(6)
C18_3 0.057(6) 0.138(8) 0.087(7) 0.010(6) 0.009(5) -0.008(5)
C19_3 0.052(6) 0.126(8) 0.103(8) 0.011(6) 0.006(5) -0.006(5)
C20_3 0.048(6) 0.136(8) 0.101(9) 0.019(6) -0.002(5) 0.005(6)
C21_3 0.044(6) 0.135(8) 0.092(7) 0.016(6) -0.005(5) 0.001(5)
C22_3 0.047(5) 0.134(8) 0.094(7) 0.008(6) 0.006(5) 0.003(5)
C23_3 0.042(6) 0.131(8) 0.116(9) 0.023(6) -0.002(5) -0.006(5)
C24_3 0.073(6) 0.135(9) 0.094(8) -0.001(7) -0.009(6) -0.024(6)
C25_3 0.060(5) 0.116(7) 0.098(8) 0.005(6) -0.007(5) -0.011(5)
N26_3 0.054(5) 0.117(6) 0.105(7) -0.001(5) 0.010(5) -0.012(4)
C27_3 0.049(5) 0.128(8) 0.097(7) -0.003(6) 0.013(5) -0.014(5)
N1_3^a 0.094(11) 0.092(10) 0.26(2) -0.027(14) 0.003(14) -0.020(7)
C2_3^a 0.114(12) 0.114(14) 0.28(3) -0.010(17) -0.008(19) -0.010(11)
C3_3^a 0.101(13) 0.150(17) 0.31(3) -0.02(2) 0.02(2) 0.001(12)
C4_3^a 0.108(14) 0.139(15) 0.27(3) -0.037(17) -0.004(19) 0.002(10)
C5_3^a 0.086(10) 0.123(12) 0.21(2) -0.056(12) 0.011(13) -0.016(8)
C6_3^a 0.094(10) 0.084(10) 0.19(2) -0.035(11) 0.008(12) -0.006(8)
C7_3^a 0.098(16) 0.134(14) 0.23(3) -0.053(14) -0.005(16) -0.042(12)
N1_3^b 0.086(14) 0.106(16) 0.21(3) -0.03(2) -0.026(16) -0.012(11)
C2_3^b 0.107(18) 0.106(17) 0.26(3) -0.04(2) -0.01(2) -0.006(15)
C3_3^b 0.110(18) 0.130(17) 0.29(3) -0.02(3) 0.00(3) -0.004(16)
C4_3^b 0.10(2) 0.126(16) 0.25(3) -0.03(3) 0.00(3) 0.004(14)
C5_3^b 0.096(15) 0.111(13) 0.22(3) -0.03(2) -0.02(2) -0.010(11)
C6_3^b 0.101(15) 0.097(17) 0.21(3) -0.01(2) -0.01(2) 0.001(13)
C7_3^b 0.11(2) 0.127(16) 0.21(3) -0.06(2) -0.01(2) -0.030(15)
C8_4 0.181(18) 0.148(12) 0.178(17) 0.015(10) 0.005(14) -0.043(12)
C9_4 0.121(11) 0.145(10) 0.140(13) 0.025(8) -0.014(9) -0.020(8)
C10_4 0.132(11) 0.126(10) 0.159(14) 0.015(9) -0.011(10) -0.015(8)
N11_4 0.111(8) 0.139(8) 0.121(9) 0.017(7) -0.009(7) -0.001(6)
N12_4 0.106(8) 0.154(9) 0.119(9) 0.019(7) -0.021(7) -0.009(7)
C13_4 0.117(11) 0.160(13) 0.156(15) 0.030(10) 0.007(10) -0.026(9)
C14_4 0.096(9) 0.147(10) 0.104(9) -0.006(7) -0.004(7) 0.008(7)
N15_4 0.076(7) 0.150(8) 0.097(7) 0.001(6) -0.001(5) -0.006(5)
N16_4 0.096(9) 0.167(11) 0.127(10) 0.009(8) 0.018(7) 0.014(7)
C17_4 0.076(8) 0.173(13) 0.114(10) 0.012(8) 0.018(7) 0.020(8)
C18_4 0.060(6) 0.148(9) 0.089(7) -0.010(6) 0.007(5) -0.017(5)
C19_4 0.082(8) 0.161(11) 0.085(7) -0.011(7) 0.003(6) -0.010(7)
C20_4 0.077(8) 0.135(10) 0.106(9) -0.021(7) 0.014(7) -0.005(6)
C21_4 0.067(7) 0.137(9) 0.086(8) -0.014(6) 0.011(5) -0.015(5)
C22_4 0.056(6) 0.139(9) 0.100(7) -0.014(6) 0.007(5) -0.010(5)
C23_4 0.069(7) 0.149(10) 0.100(8) -0.015(7) 0.011(6) -0.015(6)
C24_4 0.085(10) 0.142(12) 0.114(8) -0.003(8) 0.032(7) -0.008(7)
C25_4 0.084(9) 0.128(10) 0.100(8) -0.015(7) 0.017(7) 0.001(7)
N26_4 0.059(6) 0.126(8) 0.090(6) 0.001(5) 0.011(4) -0.009(5)
C27_4 0.060(7) 0.129(9) 0.106(7) -0.010(6) 0.026(6) 0.001(6)
N1_4^a 0.14(3) 0.089(13) 0.224(17) -0.001(12) -0.004(17) -0.008(16)
C2_4^a 0.20(3) 0.108(14) 0.20(2) 0.003(16) -0.03(2) -0.01(2)
C3_4^a 0.18(3) 0.139(17) 0.20(2) 0.016(16) -0.02(2) -0.02(2)
C4_4^a 0.14(3) 0.149(15) 0.20(2) 0.004(14) 0.00(2) -0.015(19)
C5_4^a 0.14(2) 0.142(14) 0.209(17) 0.000(13) -0.007(18) -0.034(16)
C6_4^a 0.11(2) 0.108(15) 0.206(17) -0.003(14) -0.005(18) -0.014(17)
C7_4^a 0.16(3) 0.163(18) 0.21(2) -0.011(17) 0.01(2) -0.049(19)
N1_4^b 0.13(2) 0.108(16) 0.206(17) -0.001(13) 0.003(15) 0.008(16)
C2_4^b 0.16(3) 0.139(19) 0.20(2) 0.016(18) -0.01(2) -0.02(2)
C3_4^b 0.18(3) 0.127(19) 0.21(2) 0.013(18) -0.03(2) -0.017(19)
C4_4^b 0.19(3) 0.133(18) 0.22(2) 0.011(16) -0.03(2) -0.03(2)
C5_4^b 0.16(2) 0.140(15) 0.207(17) 0.001(14) -0.001(19) -0.029(16)
C6_4^b 0.11(2) 0.121(17) 0.205(17) 0.002(15) -0.005(18) 0.002(16)
C7_4^b 0.17(3) 0.160(19) 0.21(2) -0.010(18) 0.01(2) -0.045(18)
C8_5 0.106(11) 0.099(8) 0.174(14) -0.009(8) 0.032(10) -0.019(7)
C9_5 0.106(9) 0.108(8) 0.136(11) -0.006(7) 0.016(8) -0.010(6)
C10_5 0.092(7) 0.100(7) 0.107(9) 0.008(6) 0.012(6) -0.016(5)
N11_5 0.063(5) 0.110(6) 0.102(6) -0.002(5) -0.002(4) -0.005(4)
N12_5 0.062(5) 0.115(7) 0.108(7) -0.006(5) -0.001(5) 0.003(4)
C13_5 0.086(7) 0.097(7) 0.122(10) -0.006(7) 0.014(7) 0.006(6)
C14_5 0.067(7) 0.086(7) 0.137(10) 0.003(6) 0.002(6) -0.007(5)
N15_5 0.061(5) 0.105(6) 0.087(5) 0.001(4) 0.001(4) -0.008(4)
N16_5 0.046(5) 0.122(8) 0.101(6) 0.007(5) -0.002(4) -0.002(4)
C17_5 0.071(7) 0.123(9) 0.075(6) -0.001(6) 0.001(5) -0.018(6)
C18_5 0.053(6) 0.129(8) 0.071(6) 0.000(5) -0.001(4) -0.007(5)
C19_5 0.062(6) 0.129(8) 0.069(5) -0.002(5) 0.000(4) -0.008(5)
C20_5 0.052(6) 0.112(8) 0.104(8) -0.013(6) 0.012(5) -0.003(5)
C21_5 0.051(6) 0.122(7) 0.082(7) -0.004(5) -0.007(5) -0.008(5)
C22_5 0.050(5) 0.107(6) 0.094(7) -0.010(5) -0.003(5) 0.000(4)
C23_5 0.054(6) 0.124(8) 0.103(9) 0.008(6) 0.000(5) -0.004(5)
C24_5 0.063(6) 0.112(8) 0.141(12) 0.016(8) 0.001(7) 0.002(5)
C25_5 0.061(6) 0.107(7) 0.135(11) 0.000(7) 0.019(6) -0.005(5)
N26_5 0.052(5) 0.123(6) 0.101(6) -0.001(5) 0.012(5) -0.002(4)
C27_5 0.052(5) 0.117(8) 0.095(7) -0.005(6) 0.006(5) -0.013(5)
N1_5^a 0.12(3) 0.115(19) 0.20(3) -0.05(2) 0.02(2) -0.02(2)
C2_5^a 0.12(3) 0.12(2) 0.21(3) -0.05(2) 0.02(3) -0.03(3)
C3_5^a 0.13(5) 0.12(3) 0.21(4) -0.03(3) 0.02(4) -0.03(4)
C4_5^a 0.13(5) 0.12(3) 0.20(4) -0.03(3) 0.02(4) -0.02(3)
C5_5^a 0.11(2) 0.109(16) 0.21(2) -0.040(19) 0.03(2) -0.03(2)
C6_5^a 0.11(2) 0.112(17) 0.21(2) -0.046(19) 0.03(2) -0.029(19)
C7_5^a 0.10(3) 0.110(16) 0.20(3) -0.03(2) 0.03(3) -0.02(2)
N1_5^b 0.104(8) 0.086(7) 0.177(12) -0.014(7) 0.019(8) -0.013(5)
C2_5^b 0.102(9) 0.126(11) 0.203(19) -0.053(12) 0.025(12) -0.014(8)
C3_5^b 0.111(9) 0.135(12) 0.24(2) -0.055(13) 0.068(13) -0.011(9)
C4_5^b 0.119(12) 0.154(14) 0.24(2) -0.068(14) 0.044(13) -0.014(10)
C5_5^b 0.112(9) 0.107(9) 0.169(15) -0.026(9) 0.026(11) -0.017(8)
C6_5^b 0.119(10) 0.094(9) 0.187(16) -0.029(9) 0.019(11) -0.031(8)
C7_5^b 0.108(12) 0.113(10) 0.219(19) -0.036(11) 0.036(12) -0.028(9)
C8_6 0.083(9) 0.127(9) 0.128(10) -0.034(8) -0.004(7) -0.007(6)
C9_6 0.074(8) 0.144(9) 0.101(8) -0.031(6) 0.009(6) 0.004(6)
C10_6 0.068(8) 0.179(11) 0.088(7) -0.031(7) -0.012(6) 0.012(7)
N11_6 0.056(6) 0.160(8) 0.092(6) -0.027(5) -0.001(4) -0.008(5)
N12_6 0.063(6) 0.175(10) 0.097(6) -0.005(6) 0.014(5) 0.026(6)
C13_6 0.090(10) 0.132(10) 0.115(9) -0.012(7) 0.016(7) 0.017(7)
C14_6 0.067(8) 0.178(11) 0.092(8) -0.024(7) -0.008(6) -0.001(6)
N15_6 0.063(5) 0.160(8) 0.078(6) -0.014(5) -0.003(4) 0.004(5)
N16_6 0.069(6) 0.180(10) 0.088(6) -0.020(7) 0.009(5) -0.015(6)
C17_6 0.068(7) 0.181(11) 0.088(8) -0.009(7) 0.010(6) -0.003(7)
C18_6 0.060(6) 0.143(8) 0.084(7) -0.001(6) 0.006(5) 0.004(5)
C19_6 0.057(6) 0.139(9) 0.105(8) -0.011(7) -0.004(5) 0.008(5)
C20_6 0.058(7) 0.123(8) 0.119(10) 0.010(7) 0.010(6) 0.012(6)
C21_6 0.059(7) 0.136(9) 0.096(8) 0.010(6) 0.018(5) -0.001(6)
C22_6 0.043(6) 0.128(8) 0.120(7) 0.009(6) 0.011(5) -0.001(5)
C23_6 0.077(8) 0.125(9) 0.105(9) 0.005(6) 0.025(6) 0.005(6)
C24_6 0.078(8) 0.120(9) 0.123(9) 0.004(7) 0.029(7) -0.006(6)
C25_6 0.081(8) 0.107(8) 0.131(8) -0.007(7) 0.031(7) -0.011(6)
N26_6 0.034(5) 0.123(7) 0.129(8) 0.014(6) 0.003(4) -0.008(4)
C27_6 0.045(6) 0.119(8) 0.120(7) 0.017(6) 0.002(5) -0.008(5)
N1_6^a 0.09(2) 0.10(2) 0.175(13) -0.021(16) 0.029(17) 0.022(18)
C2_6^a 0.10(3) 0.09(2) 0.170(19) -0.024(17) -0.004(19) 0.02(2)
C3_6^a 0.14(3) 0.12(2) 0.174(19) 0.00(2) 0.00(2) 0.00(2)
C4_6^a 0.13(3) 0.13(2) 0.149(19) -0.001(17) 0.01(2) 0.02(2)
C5_6^a 0.10(2) 0.116(16) 0.153(17) 0.002(14) 0.034(17) -0.016(15)
C6_6^a 0.08(2) 0.085(19) 0.154(17) -0.018(16) 0.034(18) 0.003(17)
C7_6^a 0.08(2) 0.122(17) 0.13(3) -0.028(16) 0.00(2) -0.011(16)
N1_6^b 0.076(10) 0.085(11) 0.173(11) -0.007(10) 0.007(9) -0.001(8)
C2_6^b 0.100(17) 0.104(14) 0.195(17) -0.027(14) 0.010(15) 0.005(12)
C3_6^b 0.14(2) 0.137(18) 0.197(16) -0.011(16) 0.022(18) 0.013(15)
C4_6^b 0.14(2) 0.124(15) 0.177(16) -0.022(13) 0.020(17) 0.002(13)
C5_6^b 0.074(12) 0.114(11) 0.157(12) -0.012(10) 0.008(10) -0.017(8)
C6_6^b 0.080(13) 0.085(11) 0.164(12) -0.002(11) 0.028(11) -0.012(9)
C7_6^b 0.073(12) 0.119(12) 0.141(18) -0.028(11) 0.011(12) -0.006(8)
B1_7 0.136(12) 0.053(7) 0.187(12) 0.030(8) 0.027(8) 0.004(6)
F2_7^a 0.170(16) 0.042(7) 0.16(2) -0.006(10) 0.010(12) 0.020(8)
F3_7^a 0.114(19) 0.23(3) 0.17(2) 0.03(2) 0.001(15) 0.033(17)
F4_7^a 0.106(14) 0.134(16) 0.26(4) 0.12(2) 0.010(19) -0.013(10)
F5_7^a 0.111(17) 0.11(2) 0.217(16) -0.008(15) -0.012(13) 0.033(14)
F2_7^b 0.096(18) 0.113(15) 0.22(2) 0.050(17) 0.039(18) 0.014(11)
F3_7^b 0.138(19) 0.14(2) 0.212(17) 0.033(17) 0.019(13) 0.059(15)
F4_7^b 0.132(19) 0.087(13) 0.29(4) 0.054(17) 0.057(17) 0.008(12)
F5_7^b 0.113(13) 0.067(9) 0.128(16) 0.008(11) 0.018(11) -0.007(8)
B1_8 0.124(11) 0.172(13) 0.099(8) -0.011(10) -0.010(8) 0.003(9)
F2_8^a 0.06(2) 0.17(4) 0.085(16) 0.02(2) 0.010(14) 0.02(2)
F3_8^a 0.14(2) 0.14(3) 0.06(2) -0.04(2) 0.014(19) -0.02(2)
F4_8^a 0.10(2) 0.19(3) 0.049(19) -0.04(2) -0.031(17) 0.01(2)
F5_8^a 0.09(3) 0.16(2) 0.13(4) 0.00(2) 0.02(2) -0.028(17)
F2_8^b 0.13(4) 0.17(4) 0.12(3) -0.01(3) 0.03(3) 0.01(3)
F3_8^b 0.13(2) 0.17(4) 0.11(3) -0.02(3) 0.03(2) 0.02(3)
F4_8^b 0.14(4) 0.24(4) 0.098(16) 0.02(2) 0.02(2) 0.02(4)
F5_8^b 0.15(3) 0.20(4) 0.14(3) -0.03(3) -0.04(3) 0.01(3)
F2_8^c 0.07(2) 0.17(2) 0.12(3) -0.03(3) 0.00(2) -0.017(17)
F3_8^c 0.10(3) 0.25(4) 0.08(2) -0.01(3) -0.03(2) -0.01(3)
F4_8^c 0.15(3) 0.15(4) 0.087(17) -0.04(2) -0.013(17) 0.02(2)
F5_8^c 0.15(3) 0.174(19) 0.14(3) -0.02(2) -0.01(2) -0.011(18)
F2_8^d 0.15(3) 0.164(17) 0.11(2) -0.023(18) 0.00(3) -0.017(18)
F3_8^d 0.16(3) 0.17(3) 0.10(2) -0.01(2) -0.01(2) -0.01(3)
F4_8^d 0.123(15) 0.19(3) 0.12(3) 0.00(3) -0.022(17) -0.02(2)
F5_8^d 0.12(3) 0.23(4) 0.11(3) 0.01(3) -0.03(3) -0.02(3)
B1_10^a 0.039(10) 0.175(17) 0.074(10) -0.006(16) 0.012(11) -0.009(10)
F2_10^a 0.133(17) 0.217(18) 0.116(13) 0.030(14) 0.026(12) 0.073(14)
F3_10^a 0.120(13) 0.198(19) 0.106(11) 0.013(12) -0.014(10) 0.003(12)
F4_10^a 0.047(7) 0.188(16) 0.095(12) 0.009(11) 0.006(7) -0.009(7)
F5_10^a 0.17(3) 0.25(2) 0.14(2) -0.04(2) 0.050(18) -0.10(2)
C1_11^a 0.169(16) 0.223(19) 0.15(2) -0.017(18) 0.002(15) 0.076(14)
Cl2_11^a 0.191(9) 0.264(14) 0.167(8) 0.032(8) -0.001(7) 0.075(8)
Cl3_11^a 0.219(16) 0.194(10) 0.30(2) -0.009(10) -0.130(15) 0.042(9)
Cl4_11^a 0.183(9) 0.220(11) 0.198(12) 0.005(8) -0.024(8) 0.090(8)
C1_11^b 0.17(3) 0.25(3) 0.15(4) -0.01(3) -0.047(19) 0.06(3)
Cl2_11^b 0.25(3) 0.31(4) 0.17(2) -0.01(3) 0.00(2) -0.01(3)
Cl3_11^b 0.23(4) 0.24(3) 0.130(18) -0.025(19) -0.011(19) 0.04(2)
Cl4_11^b 0.23(3) 0.34(5) 0.18(3) -0.02(3) -0.12(2) 0.04(3)
B1_9 0.103(13) 0.154(12) 0.190(17) 0.024(13) 0.009(11) 0.025(11)
F3_9 0.29(2) 0.167(12) 0.224(15) -0.024(13) -0.019(12) -0.007(10)
F4_9 0.174(13) 0.269(16) 0.262(18) 0.032(15) 0.004(12) 0.061(13)
F2_9^a 0.17(3) 0.119(13) 0.36(4) -0.023(16) 0.08(3) 0.012(13)
F5_9^a 0.18(2) 0.26(4) 0.34(4) 0.12(3) 0.10(3) 0.09(3)
F2_9^b 0.086(19) 0.178(15) 0.31(4) -0.05(2) 0.03(2) 0.019(12)
F5_9^b 0.21(3) 0.25(4) 0.33(4) 0.03(4) 0.01(3) -0.09(3)
C1_1 0.13(3) 0.091(19) 0.29(4) 0.01(3) -0.01(3) 0.021(18)
Cl2_1 0.129(8) 0.174(9) 0.247(13) 0.040(9) -0.037(9) 0.007(7)
Cl3_1 0.145(10) 0.137(7) 0.270(15) 0.019(9) -0.003(10) 0.030(7)
Cl4_1 0.132(9) 0.119(6) 0.44(3) -0.004(10) -0.094(13) 0.006(6)

loop_
_atom_type_symbol
_atom_type_description
_atom_type_scat_dispersion_real
_atom_type_scat_dispersion_imag
_atom_type_scat_source
C C 0.0033 0.0016 'International Tables Vol C Tables 4.2.6.8 and 6.1.1.4'
H H 0.0000 0.0000 'International Tables Vol C Tables 4.2.6.8 and 6.1.1.4'
N N 0.0061 0.0033 'International Tables Vol C Tables 4.2.6.8 and 6.1.1.4'
O O 0.0106 0.0060 'International Tables Vol C Tables 4.2.6.8 and 6.1.1.4'
Br Br -0.2901 2.4595 'International Tables Vol C Tables 4.2.6.8 and 6.1.1.4'
Pd Pd -0.9988 1.0072 'International Tables Vol C Tables 4.2.6.8 and 6.1.1.4'
B B 0.0013 0.0007 'International Tables Vol C Tables 4.2.6.8 and 6.1.1.4'
F F 0.0171 0.0103 'International Tables Vol C Tables 4.2.6.8 and 6.1.1.4'
Cl Cl 0.1484 0.1585 'International Tables Vol C Tables 4.2.6.8 and 6.1.1.4'

loop_
_geom_angle_atom_site_label_1
_geom_angle_atom_site_label_2
_geom_angle_atom_site_label_3
_geom_angle
_geom_angle_site_symmetry_1
_geom_angle_site_symmetry_3
_geom_angle_publ_flag
N26_3 Pd01 N26_6 88.9(4) . . ?
N26_3 Pd01 N26_4 90.2(4) . . ?
N26_6 Pd01 N26_4 177.1(5) . . ?
N26_3 Pd01 N26_5 177.4(5) . . ?
N26_6 Pd01 N26_5 88.4(4) . . ?
N26_4 Pd01 N26_5 92.5(4) . . ?
N1_6^b Pd2 N1_5^b 88.3(10) . . ?
N1_6^b Pd2 N1_3^b 80.2(18) . . ?
N1_5^b Pd2 N1_3^b 166.1(15) . . ?
N1_3^a Pd2 N1_4^a 77.0(17) . . ?
N1_6^b Pd2 N1_4^b 168.5(15) . . ?
N1_5^b Pd2 N1_4^b 84.8(14) . . ?
N1_3^b Pd2 N1_4^b 108(2) . . ?
N1_3^a Pd2 N1_6^a 98(2) . . ?
N1_4^a Pd2 N1_6^a 174(2) . . ?
Cl2_2^b C1_2^b Cl3_2^b 121.1(16) . . ?
Cl2_2^b C1_2^b Cl4_2^b 111.0(12) . . ?
Cl3_2^b C1_2^b Cl4_2^b 113.0(15) . . ?
Cl2_2^b C1_2^b H1_2^b 103.0 . . ?
Cl3_2^b C1_2^b H1_2^b 103.0 . . ?
Cl4_2^b C1_2^b H1_2^b 103.0 . . ?
C7_3^b C8_3 C9_3 173(3) . . ?
C7_3^a C8_3 C9_3 169(2) . . ?
C10_3 C9_3 C13_3 104.5(10) . . ?
C10_3 C9_3 C8_3 127.0(14) . . ?
C13_3 C9_3 C8_3 128.4(15) . . ?
N11_3 C10_3 C9_3 105.8(11) . . ?
N11_3 C10_3 H10_3 127.1 . . ?
C9_3 C10_3 H10_3 127.1 . . ?
C10_3 N11_3 N12_3 113.5(11) . . ?
C10_3 N11_3 C14_3 125.6(13) . . ?
N12_3 N11_3 C14_3 120.4(12) . . ?
C13_3 N12_3 N11_3 104.1(9) . . ?
N12_3 C13_3 C9_3 112.2(10) . . ?
N12_3 C13_3 H13_3 123.9 . . ?
C9_3 C13_3 H13_3 123.9 . . ?
N15_3 C14_3 N11_3 109.0(11) . . ?
N15_3 C14_3 H14A_3 109.9 . . ?
N11_3 C14_3 H14A_3 109.9 . . ?
N15_3 C14_3 H14B_3 109.9 . . ?
N11_3 C14_3 H14B_3 109.9 . . ?
H14A_3 C14_3 H14B_3 108.3 . . ?
C19_3 N15_3 N16_3 112.1(9) . . ?
C19_3 N15_3 C14_3 128.0(10) . . ?
N16_3 N15_3 C14_3 119.9(10) . . ?
C17_3 N16_3 N15_3 103.9(8) . . ?
N16_3 C17_3 C18_3 112.8(9) . . ?
N16_3 C17_3 H17_3 123.6 . . ?
C18_3 C17_3 H17_3 123.6 . . ?
C19_3 C18_3 C17_3 104.0(8) . . ?
C19_3 C18_3 C20_3 129.2(10) . . ?
C17_3 C18_3 C20_3 126.7(10) . . ?
N15_3 C19_3 C18_3 107.2(9) . . ?
N15_3 C19_3 H19_3 126.4 . . ?
C18_3 C19_3 H19_3 126.4 . . ?
C21_3 C20_3 C18_3 173.5(13) . . ?
C20_3 C21_3 C22_3 172.9(13) . . ?
C23_3 C22_3 C27_3 116.9(8) . . ?
C23_3 C22_3 C21_3 125.0(9) . . ?
C27_3 C22_3 C21_3 118.1(9) . . ?
C22_3 C23_3 C24_3 119.6(9) . . ?
C22_3 C23_3 H23_3 120.2 . . ?
C24_3 C23_3 H23_3 120.2 . . ?
C25_3 C24_3 C23_3 119.2(10) . . ?
C25_3 C24_3 H24_3 120.4 . . ?
C23_3 C24_3 H24_3 120.4 . . ?
N26_3 C25_3 C24_3 123.0(10) . . ?
N26_3 C25_3 H25_3 118.5 . . ?
C24_3 C25_3 H25_3 118.5 . . ?
C27_3 N26_3 C25_3 117.6(9) . . ?
C27_3 N26_3 Pd01 118.9(7) . . ?
C25_3 N26_3 Pd01 123.5(7) . . ?
N26_3 C27_3 C22_3 123.7(9) . . ?
N26_3 C27_3 H27_3 118.1 . . ?
C22_3 C27_3 H27_3 118.1 . . ?
C2_3^a N1_3^a C6_3^a 120.2(15) . . ?
C2_3^a N1_3^a Pd2 116.1(14) . . ?
C6_3^a N1_3^a Pd2 122.8(14) . . ?
N1_3^a C2_3^a C3_3^a 122.8(16) . . ?
N1_3^a C2_3^a H2_3^a 118.6 . . ?
C3_3^a C2_3^a H2_3^a 118.6 . . ?
C4_3^a C3_3^a C2_3^a 117.3(16) . . ?
C4_3^a C3_3^a H3_3^a 121.3 . . ?
C2_3^a C3_3^a H3_3^a 121.3 . . ?
C3_3^a C4_3^a C5_3^a 120.9(15) . . ?
C3_3^a C4_3^a H4_3^a 119.5 . . ?
C5_3^a C4_3^a H4_3^a 119.5 . . ?
C4_3^a C5_3^a C6_3^a 117.5(12) . . ?
C4_3^a C5_3^a C7_3^a 120.5(16) . . ?
C6_3^a C5_3^a C7_3^a 121.9(16) . . ?
N1_3^a C6_3^a C5_3^a 121.1(13) . . ?
N1_3^a C6_3^a H6_3^a 119.5 . . ?
C5_3^a C6_3^a H6_3^a 119.5 . . ?
C8_3 C7_3^a C5_3^a 173(3) . . ?
C2_3^b N1_3^b C6_3^b 118.3(18) . . ?
C2_3^b N1_3^b Pd2 121(2) . . ?
C6_3^b N1_3^b Pd2 118(2) . . ?
N1_3^b C2_3^b C3_3^b 123.8(18) . . ?
N1_3^b C2_3^b H2A_3^b 118.1 . . ?
C3_3^b C2_3^b H2A_3^b 118.1 . . ?
C2_3^b C3_3^b C4_3^b 118.1(18) . . ?
C2_3^b C3_3^b H3A_3^b 120.9 . . ?
C4_3^b C3_3^b H3A_3^b 120.9 . . ?
C3_3^b C4_3^b C5_3^b 119.2(16) . . ?
C3_3^b C4_3^b H4A_3^b 120.4 . . ?
C5_3^b C4_3^b H4A_3^b 120.4 . . ?
C4_3^b C5_3^b C6_3^b 118.3(14) . . ?
C4_3^b C5_3^b C7_3^b 120.7(19) . . ?
C6_3^b C5_3^b C7_3^b 121.0(19) . . ?
N1_3^b C6_3^b C5_3^b 122.2(16) . . ?
N1_3^b C6_3^b H6A_3^b 118.9 . . ?
C5_3^b C6_3^b H6A_3^b 118.9 . . ?
C8_3 C7_3^b C5_3^b 176(4) . . ?
C7_4^a C8_4 C9_4 175(3) . . ?
C7_4^b C8_4 C9_4 170(3) . . ?
C10_4 C9_4 C13_4 104.7(10) . . ?
C10_4 C9_4 C8_4 131.2(16) . . ?
C13_4 C9_4 C8_4 124.1(16) . . ?
N11_4 C10_4 C9_4 106.3(12) . . ?
N11_4 C10_4 H10_4 126.8 . . ?
C9_4 C10_4 H10_4 126.8 . . ?
C10_4 N11_4 N12_4 113.1(11) . . ?
C10_4 N11_4 C14_4 127.6(13) . . ?
N12_4 N11_4 C14_4 119.3(12) . . ?
C13_4 N12_4 N11_4 104.0(9) . . ?
N12_4 C13_4 C9_4 111.9(10) . . ?
N12_4 C13_4 H13_4 124.1 . . ?
C9_4 C13_4 H13_4 124.1 . . ?
N15_4 C14_4 N11_4 112.8(11) . . ?
N15_4 C14_4 H14A_4 109.0 . . ?
N11_4 C14_4 H14A_4 109.0 . . ?
N15_4 C14_4 H14B_4 109.0 . . ?
N11_4 C14_4 H14B_4 109.0 . . ?
H14A_4 C14_4 H14B_4 107.8 . . ?
C19_4 N15_4 N16_4 112.7(10) . . ?
C19_4 N15_4 C14_4 126.0(11) . . ?
N16_4 N15_4 C14_4 121.3(11) . . ?
C17_4 N16_4 N15_4 105.1(9) . . ?
N16_4 C17_4 C18_4 113.1(9) . . ?
N16_4 C17_4 H17_4 123.5 . . ?
C18_4 C17_4 H17_4 123.5 . . ?
C17_4 C18_4 C19_4 102.8(9) . . ?
C17_4 C18_4 C20_4 131.3(11) . . ?
C19_4 C18_4 C20_4 125.9(10) . . ?
N15_4 C19_4 C18_4 106.2(9) . . ?
N15_4 C19_4 H19_4 126.9 . . ?
C18_4 C19_4 H19_4 126.9 . . ?
C21_4 C20_4 C18_4 178.0(16) . . ?
C20_4 C21_4 C22_4 174.8(13) . . ?
C27_4 C22_4 C23_4 116.6(9) . . ?
C27_4 C22_4 C21_4 120.8(9) . . ?
C23_4 C22_4 C21_4 122.5(10) . . ?
C24_4 C23_4 C22_4 118.5(11) . . ?
C24_4 C23_4 H23_4 120.8 . . ?
C22_4 C23_4 H23_4 120.8 . . ?
C25_4 C24_4 C23_4 121.1(12) . . ?
C25_4 C24_4 H24_4 119.5 . . ?
C23_4 C24_4 H24_4 119.5 . . ?
N26_4 C25_4 C24_4 121.2(12) . . ?
N26_4 C25_4 H25_4 119.4 . . ?
C24_4 C25_4 H25_4 119.4 . . ?
C27_4 N26_4 C25_4 118.0(10) . . ?
C27_4 N26_4 Pd01 119.8(7) . . ?
C25_4 N26_4 Pd01 122.1(9) . . ?
N26_4 C27_4 C22_4 124.4(9) . . ?
N26_4 C27_4 H27_4 117.8 . . ?
C22_4 C27_4 H27_4 117.8 . . ?
C6_4^a N1_4^a C2_4^a 119.6(17) . . ?
C6_4^a N1_4^a Pd2 118(2) . . ?
C2_4^a N1_4^a Pd2 122(2) . . ?
N1_4^a C2_4^a C3_4^a 122.5(18) . . ?
N1_4^a C2_4^a H2_4^a 118.7 . . ?
C3_4^a C2_4^a H2_4^a 118.7 . . ?
C4_4^a C3_4^a C2_4^a 117.8(17) . . ?
C4_4^a C3_4^a H3_4^a 121.1 . . ?
C2_4^a C3_4^a H3_4^a 121.1 . . ?
C3_4^a C4_4^a C5_4^a 120.7(16) . . ?
C3_4^a C4_4^a H4_4^a 119.6 . . ?
C5_4^a C4_4^a H4_4^a 119.6 . . ?
C4_4^a C5_4^a C6_4^a 117.1(13) . . ?
C4_4^a C5_4^a C7_4^a 122.6(18) . . ?
C6_4^a C5_4^a C7_4^a 120.4(19) . . ?
N1_4^a C6_4^a C5_4^a 122.3(16) . . ?
N1_4^a C6_4^a H6_4^a 118.9 . . ?
C5_4^a C6_4^a H6_4^a 118.9 . . ?
C8_4 C7_4^a C5_4^a 174(4) . . ?
C6_4^b N1_4^b C2_4^b 118.2(18) . . ?
C6_4^b N1_4^b Pd2 119(2) . . ?
C2_4^b N1_4^b Pd2 123(2) . . ?
N1_4^b C2_4^b C3_4^b 124.2(18) . . ?
N1_4^b C2_4^b H2A_4^b 117.9 . . ?
C3_4^b C2_4^b H2A_4^b 117.9 . . ?
C2_4^b C3_4^b C4_4^b 117.6(18) . . ?
C2_4^b C3_4^b H3A_4^b 121.2 . . ?
C4_4^b C3_4^b H3A_4^b 121.2 . . ?
C3_4^b C4_4^b C5_4^b 119.8(16) . . ?
C3_4^b C4_4^b H4A_4^b 120.1 . . ?
C5_4^b C4_4^b H4A_4^b 120.1 . . ?
C4_4^b C5_4^b C6_4^b 117.9(13) . . ?
C4_4^b C5_4^b C7_4^b 121.7(18) . . ?
C6_4^b C5_4^b C7_4^b 120.1(19) . . ?
N1_4^b C6_4^b C5_4^b 122.3(16) . . ?
N1_4^b C6_4^b H6A_4^b 118.9 . . ?
C5_4^b C6_4^b H6A_4^b 118.9 . . ?
C8_4 C7_4^b C5_4^b 174(4) . . ?
C7_5^b C8_5 C9_5 177(2) . . ?
C7_5^a C8_5 C9_5 168(3) . . ?
C10_5 C9_5 C13_5 103.9(8) . . ?
C10_5 C9_5 C8_5 130.4(12) . . ?
C13_5 C9_5 C8_5 125.6(12) . . ?
N11_5 C10_5 C9_5 107.8(10) . . ?
N11_5 C10_5 H10_5 126.1 . . ?
C9_5 C10_5 H10_5 126.1 . . ?
C10_5 N11_5 N12_5 112.3(9) . . ?
C10_5 N11_5 C14_5 129.7(10) . . ?
N12_5 N11_5 C14_5 118.0(9) . . ?
C13_5 N12_5 N11_5 103.4(8) . . ?
N12_5 C13_5 C9_5 112.4(9) . . ?
N12_5 C13_5 H13_5 123.8 . . ?
C9_5 C13_5 H13_5 123.8 . . ?
N11_5 C14_5 N15_5 111.0(10) . . ?
N11_5 C14_5 H14A_5 109.4 . . ?
N15_5 C14_5 H14A_5 109.4 . . ?
N11_5 C14_5 H14B_5 109.4 . . ?
N15_5 C14_5 H14B_5 109.4 . . ?
H14A_5 C14_5 H14B_5 108.0 . . ?
C19_5 N15_5 N16_5 112.7(8) . . ?
C19_5 N15_5 C14_5 127.0(9) . . ?
N16_5 N15_5 C14_5 120.0(9) . . ?
C17_5 N16_5 N15_5 104.7(7) . . ?
N16_5 C17_5 C18_5 112.9(8) . . ?
N16_5 C17_5 H17_5 123.6 . . ?
C18_5 C17_5 H17_5 123.6 . . ?
C17_5 C18_5 C19_5 103.5(7) . . ?
C17_5 C18_5 C20_5 130.5(10) . . ?
C19_5 C18_5 C20_5 126.0(9) . . ?
N15_5 C19_5 C18_5 106.2(8) . . ?
N15_5 C19_5 H19_5 126.9 . . ?
C18_5 C19_5 H19_5 126.9 . . ?
C21_5 C20_5 C18_5 172.9(14) . . ?
C20_5 C21_5 C22_5 178.7(12) . . ?
C23_5 C22_5 C27_5 117.2(8) . . ?
C23_5 C22_5 C21_5 123.3(8) . . ?
C27_5 C22_5 C21_5 119.4(9) . . ?
C24_5 C23_5 C22_5 120.7(9) . . ?
C24_5 C23_5 H23_5 119.6 . . ?
C22_5 C23_5 H23_5 119.6 . . ?
C23_5 C24_5 C25_5 118.6(10) . . ?
C23_5 C24_5 H24_5 120.7 . . ?
C25_5 C24_5 H24_5 120.7 . . ?
N26_5 C25_5 C24_5 122.2(10) . . ?
N26_5 C25_5 H25_5 118.9 . . ?
C24_5 C25_5 H25_5 118.9 . . ?
C25_5 N26_5 C27_5 119.6(9) . . ?
C25_5 N26_5 Pd01 120.6(7) . . ?
C27_5 N26_5 Pd01 119.7(7) . . ?
N26_5 C27_5 C22_5 121.5(9) . . ?
N26_5 C27_5 H27_5 119.2 . . ?
C22_5 C27_5 H27_5 119.2 . . ?
C2_5^a N1_5^a C6_5^a 117.6(19) . . ?
N1_5^a C2_5^a C3_5^a 124(2) . . ?
N1_5^a C2_5^a H2_5^a 118.0 . . ?
C3_5^a C2_5^a H2_5^a 118.0 . . ?
C2_5^a C3_5^a C4_5^a 118.1(19) . . ?
C2_5^a C3_5^a H3_5^a 121.0 . . ?
C4_5^a C3_5^a H3_5^a 120.9 . . ?
C3_5^a C4_5^a C5_5^a 119.3(17) . . ?
C3_5^a C4_5^a H4_5^a 120.4 . . ?
C5_5^a C4_5^a H4_5^a 120.4 . . ?
C4_5^a C5_5^a C6_5^a 117.7(14) . . ?
C4_5^a C5_5^a C7_5^a 121(2) . . ?
C6_5^a C5_5^a C7_5^a 121(2) . . ?
N1_5^a C6_5^a C5_5^a 123.3(17) . . ?
N1_5^a C6_5^a H6_5^a 118.4 . . ?
C5_5^a C6_5^a H6_5^a 118.4 . . ?
C8_5 C7_5^a C5_5^a 168(5) . . ?
C6_5^b N1_5^b C2_5^b 115.8(12) . . ?
C6_5^b N1_5^b Pd2 121.0(9) . . ?
C2_5^b N1_5^b Pd2 123.1(10) . . ?
N1_5^b C2_5^b C3_5^b 124.1(13) . . ?
N1_5^b C2_5^b H2A_5^b 117.9 . . ?
C3_5^b C2_5^b H2A_5^b 117.9 . . ?
C2_5^b C3_5^b C4_5^b 119.5(13) . . ?
C2_5^b C3_5^b H3A_5^b 120.2 . . ?
C4_5^b C3_5^b H3A_5^b 120.2 . . ?
C3_5^b C4_5^b C5_5^b 117.6(13) . . ?
C3_5^b C4_5^b H4A_5^b 121.2 . . ?
C5_5^b C4_5^b H4A_5^b 121.2 . . ?
C6_5^b C5_5^b C4_5^b 117.5(10) . . ?
C6_5^b C5_5^b C7_5^b 118.8(12) . . ?
C4_5^b C5_5^b C7_5^b 123.7(12) . . ?
N1_5^b C6_5^b C5_5^b 125.2(12) . . ?
N1_5^b C6_5^b H6A_5^b 117.4 . . ?
C5_5^b C6_5^b H6A_5^b 117.4 . . ?
C8_5 C7_5^b C5_5^b 167.0(18) . . ?
C7_6^a C8_6 C9_6 172(4) . . ?
C7_6^b C8_6 C9_6 175(2) . . ?
C10_6 C9_6 C13_6 104.2(9) . . ?
C10_6 C9_6 C8_6 128.6(11) . . ?
C13_6 C9_6 C8_6 127.1(12) . . ?
N11_6 C10_6 C9_6 106.9(9) . . ?
N11_6 C10_6 H10_6 126.6 . . ?
C9_6 C10_6 H10_6 126.6 . . ?
C10_6 N11_6 N12_6 111.6(9) . . ?
C10_6 N11_6 C14_6 129.2(10) . . ?
N12_6 N11_6 C14_6 119.0(10) . . ?
C13_6 N12_6 N11_6 104.5(8) . . ?
N12_6 C13_6 C9_6 112.7(9) . . ?
N12_6 C13_6 H13_6 123.7 . . ?
C9_6 C13_6 H13_6 123.7 . . ?
N15_6 C14_6 N11_6 111.5(10) . . ?
N15_6 C14_6 H14A_6 109.3 . . ?
N11_6 C14_6 H14A_6 109.3 . . ?
N15_6 C14_6 H14B_6 109.3 . . ?
N11_6 C14_6 H14B_6 109.3 . . ?
H14A_6 C14_6 H14B_6 108.0 . . ?
C19_6 N15_6 N16_6 112.5(9) . . ?
C19_6 N15_6 C14_6 128.7(10) . . ?
N16_6 N15_6 C14_6 118.8(10) . . ?
C17_6 N16_6 N15_6 104.2(8) . . ?
N16_6 C17_6 C18_6 111.9(9) . . ?
N16_6 C17_6 H17_6 124.0 . . ?
C18_6 C17_6 H17_6 124.0 . . ?
C19_6 C18_6 C17_6 104.4(9) . . ?
C19_6 C18_6 C20_6 130.6(10) . . ?
C17_6 C18_6 C20_6 125.0(10) . . ?
N15_6 C19_6 C18_6 107.0(9) . . ?
N15_6 C19_6 H19_6 126.5 . . ?
C18_6 C19_6 H19_6 126.5 . . ?
C21_6 C20_6 C18_6 177.1(14) . . ?
C20_6 C21_6 C22_6 170.3(13) . . ?
C23_6 C22_6 C27_6 118.1(9) . . ?
C23_6 C22_6 C21_6 124.1(10) . . ?
C27_6 C22_6 C21_6 117.8(9) . . ?
C22_6 C23_6 C24_6 121.0(11) . . ?
C22_6 C23_6 H23_6 119.5 . . ?
C24_6 C23_6 H23_6 119.5 . . ?
C23_6 C24_6 C25_6 116.0(11) . . ?
C23_6 C24_6 H24_6 122.0 . . ?
C25_6 C24_6 H24_6 122.0 . . ?
N26_6 C25_6 C24_6 125.1(12) . . ?
N26_6 C25_6 H25_6 117.5 . . ?
C24_6 C25_6 H25_6 117.5 . . ?
C25_6 N26_6 C27_6 117.8(11) . . ?
C25_6 N26_6 Pd01 123.4(9) . . ?
C27_6 N26_6 Pd01 118.8(8) . . ?
N26_6 C27_6 C22_6 122.0(10) . . ?
N26_6 C27_6 H27_6 119.0 . . ?
C22_6 C27_6 H27_6 119.0 . . ?
C2_6^a N1_6^a C6_6^a 117.1(18) . . ?
C2_6^a N1_6^a Pd2 133(3) . . ?
C6_6^a N1_6^a Pd2 110(3) . . ?
N1_6^a C2_6^a C3_6^a 124.3(18) . . ?
N1_6^a C2_6^a H2_6^a 117.9 . . ?
C3_6^a C2_6^a H2_6^a 117.9 . . ?
C2_6^a C3_6^a C4_6^a 118.0(18) . . ?
C2_6^a C3_6^a H3_6^a 121.0 . . ?
C4_6^a C3_6^a H3_6^a 121.0 . . ?
C3_6^a C4_6^a C5_6^a 119.1(17) . . ?
C3_6^a C4_6^a H4_6^a 120.5 . . ?
C5_6^a C4_6^a H4_6^a 120.5 . . ?
C4_6^a C5_6^a C6_6^a 118.0(14) . . ?
C4_6^a C5_6^a C7_6^a 120.6(19) . . ?
C6_6^a C5_6^a C7_6^a 121(2) . . ?
N1_6^a C6_6^a C5_6^a 123.4(16) . . ?
N1_6^a C6_6^a H6_6^a 118.3 . . ?
C5_6^a C6_6^a H6_6^a 118.3 . . ?
C8_6 C7_6^a C5_6^a 170(5) . . ?
C2_6^b N1_6^b C6_6^b 118.0(15) . . ?
C2_6^b N1_6^b Pd2 116.9(17) . . ?
C6_6^b N1_6^b Pd2 124.7(17) . . ?
N1_6^b C2_6^b C3_6^b 123.9(16) . . ?
N1_6^b C2_6^b H2A_6^b 118.1 . . ?
C3_6^b C2_6^b H2A_6^b 118.1 . . ?
C2_6^b C3_6^b C4_6^b 117.5(16) . . ?
C2_6^b C3_6^b H3A_6^b 121.3 . . ?
C4_6^b C3_6^b H3A_6^b 121.3 . . ?
C3_6^b C4_6^b C5_6^b 120.3(15) . . ?
C3_6^b C4_6^b H4A_6^b 119.9 . . ?
C5_6^b C4_6^b H4A_6^b 119.9 . . ?
C6_6^b C5_6^b C4_6^b 117.3(12) . . ?
C6_6^b C5_6^b C7_6^b 121.8(15) . . ?
C4_6^b C5_6^b C7_6^b 120.8(15) . . ?
N1_6^b C6_6^b C5_6^b 122.8(14) . . ?
N1_6^b C6_6^b H6A_6^b 118.6 . . ?
C5_6^b C6_6^b H6A_6^b 118.6 . . ?
C8_6 C7_6^b C5_6^b 171(3) . . ?
F5_7^b B1_7 F3_7^b 113(2) . . ?
F2_7^a B1_7 F3_7^a 104(3) . . ?
F2_7^a B1_7 F5_7^a 120(2) . . ?
F3_7^a B1_7 F5_7^a 110(4) . . ?
F5_7^b B1_7 F2_7^b 118(2) . . ?
F3_7^b B1_7 F2_7^b 106(3) . . ?
F2_7^a B1_7 F4_7^a 111(3) . . ?
F3_7^a B1_7 F4_7^a 105(3) . . ?
F5_7^a B1_7 F4_7^a 107(3) . . ?
F5_7^b B1_7 F4_7^b 121(3) . . ?
F3_7^b B1_7 F4_7^b 84(3) . . ?
F2_7^b B1_7 F4_7^b 110(3) . . ?
F5_8^c B1_8 F4_8^c 114(4) . . ?
F2_8^d B1_8 F5_8^d 113(5) . . ?
F4_8^a B1_8 F5_8^a 123(5) . . ?
F4_8^b B1_8 F3_8^b 116(5) . . ?
F2_8^d B1_8 F3_8^d 117(4) . . ?
F5_8^d B1_8 F3_8^d 119(5) . . ?
F4_8^a B1_8 F2_8^a 110(4) . . ?
F5_8^a B1_8 F2_8^a 112(4) . . ?
F5_8^c B1_8 F2_8^c 112(5) . . ?
F4_8^c B1_8 F2_8^c 110(4) . . ?
F2_8^d B1_8 F4_8^d 88(3) . . ?
F5_8^d B1_8 F4_8^d 113(5) . . ?
F3_8^d B1_8 F4_8^d 101(4) . . ?
F5_10^a B1_10^a F2_10^a 118(5) . . ?
F5_10^a B1_10^a F4_10^a 117(3) . . ?
F2_10^a B1_10^a F4_10^a 102(3) . . ?
F5_10^a B1_10^a F3_10^a 100(3) . . ?
F2_10^a B1_10^a F3_10^a 108(2) . . ?
F4_10^a B1_10^a F3_10^a 112(4) . . ?
Cl4_11^a C1_11^a Cl3_11^a 119(2) . . ?
Cl4_11^a C1_11^a Cl2_11^a 120(2) . . ?
Cl3_11^a C1_11^a Cl2_11^a 107.6(17) . . ?
Cl4_11^a C1_11^a H1_11^a 102.2 . . ?
Cl3_11^a C1_11^a H1_11^a 102.2 . . ?
Cl2_11^a C1_11^a H1_11^a 102.2 . . ?
Cl4_11^b C1_11^b Cl2_11^b 111(4) . . ?
Cl4_11^b C1_11^b Cl3_11^b 107(4) . . ?
Cl2_11^b C1_11^b Cl3_11^b 92(3) . . ?
Cl4_11^b C1_11^b H1A_11^b 114.9 . . ?
Cl2_11^b C1_11^b H1A_11^b 114.9 . . ?
Cl3_11^b C1_11^b H1A_11^b 114.9 . . ?
F2_9^b B1_9 F3_9 121(4) . . ?
F2_9^a B1_9 F3_9 94(3) . . ?
F2_9^a B1_9 F5_9^a 114(3) . . ?
F3_9 B1_9 F5_9^a 126(4) . . ?
F2_9^b B1_9 F5_9^b 119(4) . . ?
F3_9 B1_9 F5_9^b 98(4) . . ?
F2_9^b B1_9 F4_9 106(3) . . ?
F2_9^a B1_9 F4_9 114(3) . . ?
F3_9 B1_9 F4_9 116(2) . . ?
F5_9^a B1_9 F4_9 94(3) . . ?
F5_9^b B1_9 F4_9 94(3) . . ?
Cl2_1 C1_1 Cl3_1 109.9(18) . . ?
Cl2_1 C1_1 Cl4_1 116(2) . . ?
Cl3_1 C1_1 Cl4_1 112(2) . . ?
Cl2_1 C1_1 H1_1 105.9 . . ?
Cl3_1 C1_1 H1_1 105.9 . . ?
Cl4_1 C1_1 H1_1 105.9 . . ?

loop_
_geom_bond_atom_site_label_1
_geom_bond_atom_site_label_2
_geom_bond_distance
_geom_bond_site_symmetry_2
_geom_bond_publ_flag
Pd01 N26_3 2.001(8) . ?
Pd01 N26_6 2.018(11) . ?
Pd01 N26_4 2.032(10) . ?
Pd01 N26_5 2.040(8) . ?
Pd2 N1_6^b 1.98(2) . ?
Pd2 N1_5^b 1.979(12) . ?
Pd2 N1_3^a 2.031(19) . ?
Pd2 N1_3^b 2.09(4) . ?
Pd2 N1_4^a 2.07(3) . ?
Pd2 N1_4^b 2.11(4) . ?
Pd2 N1_6^a 2.15(5) . ?
C1_2^b Cl2_2^b 1.66(2) . ?
C1_2^b Cl3_2^b 1.70(2) . ?
C1_2^b Cl4_2^b 1.79(3) . ?
C1_2^b H1_2^b 0.9800 . ?
C8_3 C7_3^b 1.192(11) . ?
C8_3 C7_3^a 1.204(11) . ?
C8_3 C9_3 1.434(9) . ?
C9_3 C10_3 1.39(2) . ?
C9_3 C13_3 1.398(10) . ?
C10_3 N11_3 1.336(13) . ?
C10_3 H10_3 0.9300 . ?
N11_3 N12_3 1.350(10) . ?
N11_3 C14_3 1.475(17) . ?
N12_3 C13_3 1.317(12) . ?
C13_3 H13_3 0.9300 . ?
C14_3 N15_3 1.452(15) . ?
C14_3 H14A_3 0.9700 . ?
C14_3 H14B_3 0.9700 . ?
N15_3 C19_3 1.345(12) . ?
N15_3 N16_3 1.368(9) . ?
N16_3 C17_3 1.316(11) . ?
C17_3 C18_3 1.404(9) . ?
C17_3 H17_3 0.9300 . ?
C18_3 C19_3 1.375(16) . ?
C18_3 C20_3 1.420(9) . ?
C19_3 H19_3 0.9300 . ?
C20_3 C21_3 1.196(10) . ?
C21_3 C22_3 1.408(10) . ?
C22_3 C23_3 1.387(11) . ?
C22_3 C27_3 1.400(10) . ?
C23_3 C24_3 1.387(12) . ?
C23_3 H23_3 0.9300 . ?
C24_3 C25_3 1.359(13) . ?
C24_3 H24_3 0.9300 . ?
C25_3 N26_3 1.348(12) . ?
C25_3 H25_3 0.9300 . ?
N26_3 C27_3 1.332(11) . ?
C27_3 H27_3 0.9300 . ?
N1_3^a C2_3^a 1.330(16) . ?
N1_3^a C6_3^a 1.334(14) . ?
C2_3^a C3_3^a 1.379(18) . ?
C2_3^a H2_3^a 0.9300 . ?
C3_3^a C4_3^a 1.376(15) . ?
C3_3^a H3_3^a 0.9300 . ?
C4_3^a C5_3^a 1.393(14) . ?
C4_3^a H4_3^a 0.9300 . ?
C5_3^a C6_3^a 1.399(13) . ?
C5_3^a C7_3^a 1.438(11) . ?
C6_3^a H6_3^a 0.9300 . ?
N1_3^b C2_3^b 1.327(17) . ?
N1_3^b C6_3^b 1.332(15) . ?
C2_3^b C3_3^b 1.38(2) . ?
C2_3^b H2A_3^b 0.9300 . ?
C3_3^b C4_3^b 1.380(15) . ?
C3_3^b H3A_3^b 0.9300 . ?
C4_3^b C5_3^b 1.389(15) . ?
C4_3^b H4A_3^b 0.9300 . ?
C5_3^b C6_3^b 1.398(14) . ?
C5_3^b C7_3^b 1.432(11) . ?
C6_3^b H6A_3^b 0.9300 . ?
C8_4 C7_4^a 1.198(11) . ?
C8_4 C7_4^b 1.197(11) . ?
C8_4 C9_4 1.428(9) . ?
C9_4 C10_4 1.38(2) . ?
C9_4 C13_4 1.399(10) . ?
C10_4 N11_4 1.338(13) . ?
C10_4 H10_4 0.9300 . ?
N11_4 N12_4 1.354(10) . ?
N11_4 C14_4 1.450(16) . ?
N12_4 C13_4 1.329(12) . ?
C13_4 H13_4 0.9300 . ?
C14_4 N15_4 1.425(16) . ?
C14_4 H14A_4 0.9700 . ?
C14_4 H14B_4 0.9700 . ?
N15_4 C19_4 1.328(12) . ?
N15_4 N16_4 1.358(10) . ?
N16_4 C17_4 1.308(12) . ?
C17_4 C18_4 1.396(9) . ?
C17_4 H17_4 0.9300 . ?
C18_4 C19_4 1.433(17) . ?
C18_4 C20_4 1.426(10) . ?
C19_4 H19_4 0.9300 . ?
C20_4 C21_4 1.194(10) . ?
C21_4 C22_4 1.432(10) . ?
C22_4 C27_4 1.390(11) . ?
C22_4 C23_4 1.388(12) . ?
C23_4 C24_4 1.378(13) . ?
C23_4 H23_4 0.9300 . ?
C24_4 C25_4 1.354(16) . ?
C24_4 H24_4 0.9300 . ?
C25_4 N26_4 1.345(13) . ?
C25_4 H25_4 0.9300 . ?
N26_4 C27_4 1.322(12) . ?
C27_4 H27_4 0.9300 . ?
N1_4^a C6_4^a 1.324(15) . ?
N1_4^a C2_4^a 1.337(16) . ?
C2_4^a C3_4^a 1.380(19) . ?
C2_4^a H2_4^a 0.9300 . ?
C3_4^a C4_4^a 1.380(15) . ?
C3_4^a H3_4^a 0.9300 . ?
C4_4^a C5_4^a 1.388(14) . ?
C4_4^a H4_4^a 0.9300 . ?
C5_4^a C6_4^a 1.403(13) . ?
C5_4^a C7_4^a 1.432(11) . ?
C6_4^a H6_4^a 0.9300 . ?
N1_4^b C6_4^b 1.327(15) . ?
N1_4^b C2_4^b 1.336(16) . ?
C2_4^b C3_4^b 1.370(19) . ?
C2_4^b H2A_4^b 0.9300 . ?
C3_4^b C4_4^b 1.380(15) . ?
C3_4^b H3A_4^b 0.9300 . ?
C4_4^b C5_4^b 1.391(15) . ?
C4_4^b H4A_4^b 0.9300 . ?
C5_4^b C6_4^b 1.401(13) . ?
C5_4^b C7_4^b 1.431(11) . ?
C6_4^b H6A_4^b 0.9300 . ?
C8_5 C7_5^b 1.205(10) . ?
C8_5 C7_5^a 1.204(12) . ?
C8_5 C9_5 1.431(9) . ?
C9_5 C10_5 1.353(17) . ?
C9_5 C13_5 1.409(10) . ?
C10_5 N11_5 1.325(11) . ?
C10_5 H10_5 0.9300 . ?
N11_5 N12_5 1.367(9) . ?
N11_5 C14_5 1.438(14) . ?
N12_5 C13_5 1.309(11) . ?
C13_5 H13_5 0.9300 . ?
C14_5 N15_5 1.445(14) . ?
C14_5 H14A_5 0.9700 . ?
C14_5 H14B_5 0.9700 . ?
N15_5 C19_5 1.339(11) . ?
N15_5 N16_5 1.361(9) . ?
N16_5 C17_5 1.313(11) . ?
C17_5 C18_5 1.399(9) . ?
C17_5 H17_5 0.9300 . ?
C18_5 C19_5 1.415(15) . ?
C18_5 C20_5 1.423(9) . ?
C19_5 H19_5 0.9300 . ?
C20_5 C21_5 1.195(9) . ?
C21_5 C22_5 1.426(9) . ?
C22_5 C23_5 1.378(11) . ?
C22_5 C27_5 1.415(11) . ?
C23_5 C24_5 1.368(12) . ?
C23_5 H23_5 0.9300 . ?
C24_5 C25_5 1.381(14) . ?
C24_5 H24_5 0.9300 . ?
C25_5 N26_5 1.325(12) . ?
C25_5 H25_5 0.9300 . ?
N26_5 C27_5 1.338(11) . ?
C27_5 H27_5 0.9300 . ?
N1_5^a C2_5^a 1.331(17) . ?
N1_5^a C6_5^a 1.337(15) . ?
C2_5^a C3_5^a 1.38(2) . ?
C2_5^a H2_5^a 0.9300 . ?
C3_5^a C4_5^a 1.387(16) . ?
C3_5^a H3_5^a 0.9300 . ?
C4_5^a C5_5^a 1.393(15) . ?
C4_5^a H4_5^a 0.9300 . ?
C5_5^a C6_5^a 1.395(14) . ?
C5_5^a C7_5^a 1.436(12) . ?
C6_5^a H6_5^a 0.9300 . ?
N1_5^b C6_5^b 1.329(12) . ?
N1_5^b C2_5^b 1.328(14) . ?
C2_5^b C3_5^b 1.374(17) . ?
C2_5^b H2A_5^b 0.9300 . ?
C3_5^b C4_5^b 1.387(14) . ?
C3_5^b H3A_5^b 0.9300 . ?
C4_5^b C5_5^b 1.394(13) . ?
C4_5^b H4A_5^b 0.9300 . ?
C5_5^b C6_5^b 1.391(12) . ?
C5_5^b C7_5^b 1.431(10) . ?
C6_5^b H6A_5^b 0.9300 . ?
C8_6 C7_6^a 1.201(12) . ?
C8_6 C7_6^b 1.201(11) . ?
C8_6 C9_6 1.425(9) . ?
C9_6 C10_6 1.373(18) . ?
C9_6 C13_6 1.409(9) . ?
C10_6 N11_6 1.358(12) . ?
C10_6 H10_6 0.9300 . ?
N11_6 N12_6 1.366(9) . ?
N11_6 C14_6 1.459(16) . ?
N12_6 C13_6 1.307(11) . ?
C13_6 H13_6 0.9300 . ?
C14_6 N15_6 1.435(15) . ?
C14_6 H14A_6 0.9700 . ?
C14_6 H14B_6 0.9700 . ?
N15_6 C19_6 1.330(12) . ?
N15_6 N16_6 1.375(9) . ?
N16_6 C17_6 1.313(11) . ?
C17_6 C18_6 1.412(9) . ?
C17_6 H17_6 0.9300 . ?
C18_6 C19_6 1.380(16) . ?
C18_6 C20_6 1.429(10) . ?
C19_6 H19_6 0.9300 . ?
C20_6 C21_6 1.193(10) . ?
C21_6 C22_6 1.424(10) . ?
C22_6 C23_6 1.376(12) . ?
C22_6 C27_6 1.403(11) . ?
C23_6 C24_6 1.385(13) . ?
C23_6 H23_6 0.9300 . ?
C24_6 C25_6 1.386(15) . ?
C24_6 H24_6 0.9300 . ?
C25_6 N26_6 1.331(13) . ?
C25_6 H25_6 0.9300 . ?
N26_6 C27_6 1.336(12) . ?
C27_6 H27_6 0.9300 . ?
N1_6^a C2_6^a 1.333(17) . ?
N1_6^a C6_6^a 1.334(15) . ?
C2_6^a C3_6^a 1.38(2) . ?
C2_6^a H2_6^a 0.9300 . ?
C3_6^a C4_6^a 1.385(15) . ?
C3_6^a H3_6^a 0.9300 . ?
C4_6^a C5_6^a 1.392(15) . ?
C4_6^a H4_6^a 0.9300 . ?
C5_6^a C6_6^a 1.392(14) . ?
C5_6^a C7_6^a 1.434(11) . ?
C6_6^a H6_6^a 0.9300 . ?
N1_6^b C2_6^b 1.335(16) . ?
N1_6^b C6_6^b 1.335(14) . ?
C2_6^b C3_6^b 1.366(19) . ?
C2_6^b H2A_6^b 0.9300 . ?
C3_6^b C4_6^b 1.385(15) . ?
C3_6^b H3A_6^b 0.9300 . ?
C4_6^b C5_6^b 1.389(14) . ?
C4_6^b H4A_6^b 0.9300 . ?
C5_6^b C6_6^b 1.389(13) . ?
C5_6^b C7_6^b 1.435(11) . ?
C6_6^b H6A_6^b 0.9300 . ?
B1_7 F2_7^a 1.19(3) . ?
B1_7 F5_7^b 1.29(3) . ?
B1_7 F3_7^b 1.35(3) . ?
B1_7 F3_7^a 1.35(4) . ?
B1_7 F5_7^a 1.38(3) . ?
B1_7 F2_7^b 1.38(3) . ?
B1_7 F4_7^a 1.44(3) . ?
B1_7 F4_7^b 1.45(3) . ?
B1_8 F5_8^c 1.28(4) . ?
B1_8 F4_8^a 1.33(4) . ?
B1_8 F2_8^d 1.36(4) . ?
B1_8 F4_8^b 1.34(4) . ?
B1_8 F4_8^c 1.37(4) . ?
B1_8 F5_8^d 1.35(4) . ?
B1_8 F5_8^a 1.37(4) . ?
B1_8 F3_8^b 1.40(4) . ?
B1_8 F3_8^d 1.38(4) . ?
B1_8 F2_8^a 1.39(4) . ?
B1_8 F2_8^c 1.38(4) . ?
B1_8 F4_8^d 1.41(4) . ?
B1_10^a F5_10^a 1.30(4) . ?
B1_10^a F2_10^a 1.34(4) . ?
B1_10^a F4_10^a 1.35(3) . ?
B1_10^a F3_10^a 1.37(3) . ?
C1_11^a Cl4_11^a 1.62(3) . ?
C1_11^a Cl3_11^a 1.72(3) . ?
C1_11^a Cl2_11^a 1.79(3) . ?
C1_11^a H1_11^a 0.9800 . ?
C1_11^b Cl4_11^b 1.73(4) . ?
C1_11^b Cl2_11^b 1.73(4) . ?
C1_11^b Cl3_11^b 1.76(4) . ?
C1_11^b H1A_11^b 0.9800 . ?
B1_9 F2_9^b 1.32(3) . ?
B1_9 F2_9^a 1.37(4) . ?
B1_9 F3_9 1.39(3) . ?
B1_9 F5_9^a 1.43(3) . ?
B1_9 F5_9^b 1.42(4) . ?
B1_9 F4_9 1.46(3) . ?
C1_1 Cl2_1 1.68(3) . ?
C1_1 Cl3_1 1.71(3) . ?
C1_1 Cl4_1 1.73(3) . ?
C1_1 H1_1 0.9800 . ?

loop_
_shelx_include_file_name
_shelx_include_file
_shelx_include_file_checksum
GRAde-LIG.dfix
;
REM Produced by Grade Web Server http://grade.globalphasing.org
REM --------- service provided by Global Phasing Ltd. ---------
REM
REM GEN: Generated by GRADE 1.2.13 (August 12 2017)
REM GEN: from mol2 file
REM GEN: using MOGUL 1.8.0(224370), CSD as540be, with quantum mechanics RM1
REM Compound InChI IRUNNIJZVVSGGV-UHFFFAOYSA-N
REM Compound full name ligand
REM
REM Number of restraints found:
REM Bond lengths
REM     lengths/sigmas set by mogul                28
REM     bonds to hydrogen set to neutron values    14
REM     bonds lengths set by partial QM             2
REM Bond Angles
REM     angles/sigmas set by mogul                 28
REM     non-H angles set by partial QM             11
REM     H bond angles set by partial QM            29
REM Trigonal planes (atoms bonded to 3 others that are held flat)
REM     trigonal atoms from 3 mogul bond angles     2
REM     atoms NOT trigonal from 3 mogul angles      0
REM     trigonal atoms from partial QM             16
REM     atoms not trigonal from partial QM          0
REM Torsions and 1-4 planes
REM     bonds where mogul states cis/trans          0
REM     bonds mogul indicates flat                  0
REM     bonds mogul indicates 3-fold staggered      0
REM     bonds mogul indicates not flat              0
REM     in flat 5/6 membered rings after PQM       22
REM     other flat bonds after partial QM           6
REM     sp3-sp3 set 3-fold staggered by QM          0
REM     All other torsions (unrestrained)           2
REM Total charge set to 0
REM Bonds defined by QM have a sigma set to 0.030 Angs
REM Angles defined by QM have a sigma set to 3.0 degrees

REM grade-cif2shelx output
REM Version: 0.0.5 <Dec 20 2013>
REM grade-cif2shelx extracts restraints from a grade CIF file
REM and translates them into SHELX syntax.
REM authors Oliver Smart and Julian Holstein.

REM bonds:
DFIX_LIG 1.333 0.012 C2 N1
DFIX_LIG 1.335 0.011 C6 N1
DFIX_LIG 1.379 0.015 C2 C3
DFIX_LIG 1.384 0.011 C3 C4
DFIX_LIG 1.393 0.011 C4 C5
DFIX_LIG 1.396 0.010 C5 C6
DFIX_LIG 1.436 0.009 C5 C7
DFIX_LIG 1.197 0.010 C7 C8
DFIX_LIG 1.430 0.008 C8 C9
DFIX_LIG 1.408 0.030 C10 C9
DFIX_LIG 1.403 0.007 C13 C9
DFIX_LIG 1.341 0.011 C10 N11
DFIX_LIG 1.356 0.008 N11 N12
DFIX_LIG 1.460 0.023 C14 N11
DFIX_LIG 1.323 0.010 C13 N12
DFIX_LIG 1.460 0.023 C14 N15
DFIX_LIG 1.356 0.008 N15 N16
DFIX_LIG 1.341 0.011 C19 N15
DFIX_LIG 1.323 0.010 C17 N16
DFIX_LIG 1.403 0.007 C17 C18
DFIX_LIG 1.408 0.030 C18 C19
DFIX_LIG 1.430 0.008 C18 C20
DFIX_LIG 1.197 0.010 C20 C21
DFIX_LIG 1.436 0.009 C21 C22
DFIX_LIG 1.393 0.011 C22 C23
DFIX_LIG 1.396 0.010 C22 C27
DFIX_LIG 1.384 0.011 C23 C24
DFIX_LIG 1.379 0.015 C24 C25
DFIX_LIG 1.333 0.012 C25 N26
DFIX_LIG 1.335 0.011 C27 N26

REM angles SHELX uses 1,3 distance restraints for angles,
REM these are derived by trig from the grade angle and two bond lengths:
REM C2 N1 C6 ang=116.9,1.0 b12=1.333,0.012 b23=1.335,0.011
DANG_LIG 2.274 0.018 C2 C6
REM C3 C2 N1 ang=123.3,0.8 b12=1.379,0.015 b23=1.333,0.012
DANG_LIG 2.387 0.019 C3 N1
REM C2 C3 C4 ang=118.9,0.8 b12=1.379,0.015 b23=1.384,0.011
DANG_LIG 2.379 0.019 C2 C4
REM C3 C4 C5 ang=120.1,1.0 b12=1.384,0.011 b23=1.393,0.011
DANG_LIG 2.406 0.018 C3 C5
REM C4 C5 C6 ang=117.7,0.7 b12=1.393,0.011 b23=1.396,0.010
DANG_LIG 2.387 0.015 C4 C6
REM C4 C5 C7 ang=120.6,1.1 b12=1.393,0.011 b23=1.436,0.009
DANG_LIG 2.457 0.018 C4 C7
REM C6 C5 C7 ang=121.0,1.4 b12=1.396,0.010 b23=1.436,0.009
DANG_LIG 2.465 0.021 C6 C7
REM C5 C6 N1 ang=123.6,0.6 b12=1.396,0.010 b23=1.335,0.011
DANG_LIG 2.407 0.015 C5 N1
REM C5 C7 C8 ang=177.1,1.9 b12=1.436,0.009 b23=1.197,0.010
DANG_LIG 2.632 0.013 C5 C8
REM C7 C8 C9 ang=177.0,3.0 b12=1.197,0.010 b23=1.430,0.008
DANG_LIG 2.626 0.013 C7 C9
REM C10 C9 C8 ang=128.4,3.0 b12=1.408,0.030 b23=1.430,0.008
DANG_LIG 2.555 0.043 C10 C8
REM C13 C9 C8 ang=128.0,3.0 b12=1.403,0.007 b23=1.430,0.008
DANG_LIG 2.546 0.034 C13 C8
REM C10 C9 C13 ang=103.4,3.0 b12=1.408,0.030 b23=1.403,0.007
DANG_LIG 2.206 0.052 C10 C13
REM C9 C10 N11 ang=106.7,0.4 b12=1.408,0.030 b23=1.341,0.011
DANG_LIG 2.206 0.027 C9 N11
REM C10 N11 N12 ang=112.4,0.6 b12=1.341,0.011 b23=1.356,0.008
DANG_LIG 2.241 0.014 C10 N12
REM C10 N11 C14 ang=126.5,3.0 b12=1.341,0.011 b23=1.460,0.023
DANG_LIG 2.502 0.040 C10 C14
REM C14 N11 N12 ang=120.6,1.5 b12=1.460,0.023 b23=1.356,0.008
DANG_LIG 2.447 0.028 C14 N12
REM C13 N12 N11 ang=104.6,0.4 b12=1.323,0.010 b23=1.356,0.008
DANG_LIG 2.120 0.012 C13 N11
REM C9 C13 N12 ang=112.8,0.6 b12=1.403,0.007 b23=1.323,0.010
DANG_LIG 2.271 0.013 C9 N12
REM N11 C14 N15 ang=112.5,3.0 b12=1.460,0.023 b23=1.460,0.023
DANG_LIG 2.428 0.050 N11 N15
REM C14 N15 N16 ang=120.6,1.5 b12=1.460,0.023 b23=1.356,0.008
DANG_LIG 2.447 0.028 C14 N16
REM C14 N15 C19 ang=126.7,3.0 b12=1.460,0.023 b23=1.341,0.011
DANG_LIG 2.504 0.040 C14 C19
REM C19 N15 N16 ang=112.4,0.6 b12=1.341,0.011 b23=1.356,0.008
DANG_LIG 2.241 0.014 C19 N16
REM C17 N16 N15 ang=104.6,0.4 b12=1.323,0.010 b23=1.356,0.008
DANG_LIG 2.120 0.012 C17 N15
REM C18 C17 N16 ang=112.8,0.6 b12=1.403,0.007 b23=1.323,0.010
DANG_LIG 2.271 0.013 C18 N16
REM C17 C18 C19 ang=103.4,3.0 b12=1.403,0.007 b23=1.408,0.030
DANG_LIG 2.206 0.052 C17 C19
REM C17 C18 C20 ang=127.9,3.0 b12=1.403,0.007 b23=1.430,0.008
DANG_LIG 2.545 0.034 C17 C20
REM C19 C18 C20 ang=128.4,3.0 b12=1.408,0.030 b23=1.430,0.008
DANG_LIG 2.555 0.043 C19 C20
REM C18 C19 N15 ang=106.7,0.4 b12=1.408,0.030 b23=1.341,0.011
DANG_LIG 2.206 0.027 C18 N15
REM C18 C20 C21 ang=177.0,3.0 b12=1.430,0.008 b23=1.197,0.010
DANG_LIG 2.626 0.013 C18 C21
REM C20 C21 C22 ang=177.1,1.9 b12=1.197,0.010 b23=1.436,0.009
DANG_LIG 2.632 0.013 C20 C22
REM C21 C22 C23 ang=120.6,1.1 b12=1.436,0.009 b23=1.393,0.011
DANG_LIG 2.457 0.018 C21 C23
REM C21 C22 C27 ang=121.0,1.4 b12=1.436,0.009 b23=1.396,0.010
DANG_LIG 2.465 0.021 C21 C27
REM C23 C22 C27 ang=117.7,0.7 b12=1.393,0.011 b23=1.396,0.010
DANG_LIG 2.387 0.015 C23 C27
REM C22 C23 C24 ang=120.1,1.0 b12=1.393,0.011 b23=1.384,0.011
DANG_LIG 2.406 0.018 C22 C24
REM C23 C24 C25 ang=118.9,0.8 b12=1.384,0.011 b23=1.379,0.015
DANG_LIG 2.379 0.019 C23 C25
REM C24 C25 N26 ang=123.3,0.8 b12=1.379,0.015 b23=1.333,0.012
DANG_LIG 2.387 0.019 C24 N26
REM C25 N26 C27 ang=116.9,1.0 b12=1.333,0.012 b23=1.335,0.011
DANG_LIG 2.274 0.018 C25 C27
REM C22 C27 N26 ang=123.6,0.6 b12=1.396,0.010 b23=1.335,0.011
DANG_LIG 2.407 0.015 C22 N26

REM planes:
REM plane csd-C22
FLAT_LIG C22 C21 C23 C27
REM plane csd-C5
FLAT_LIG C5 C4 C6 C7
REM plane qm-C18
FLAT_LIG C18 C17 C20 C19
REM plane qm-C9
FLAT_LIG C9 C8 C13 C10
REM plane qm-N11
FLAT_LIG N11 C10 N12 C14
REM plane qm-N15
FLAT_LIG N15 C14 N16 C19
REM plane qmf-01
FLAT_LIG C4 C5 C7 C8
REM plane qmf-02
FLAT_LIG C5 C7 C8 C9
REM plane qmf-03
FLAT_LIG C7 C8 C9 C13
REM plane qmf-04
FLAT_LIG C17 C18 C20 C21
REM plane qmf-05
FLAT_LIG C18 C20 C21 C22
REM plane qmf-06
FLAT_LIG C20 C21 C22 C23
REM plane ring5A-1
FLAT_LIG C9 C10 N11 N12
REM plane ring5A-2
FLAT_LIG C10 N11 N12 C13
REM plane ring5A-3
FLAT_LIG N11 N12 C13 C9
REM plane ring5A-4
FLAT_LIG N12 C13 C9 C10
REM plane ring5A-5
FLAT_LIG C13 C9 C10 N11
REM plane ring5B-1
FLAT_LIG N15 N16 C17 C18
REM plane ring5B-2
FLAT_LIG N16 C17 C18 C19
REM plane ring5B-3
FLAT_LIG C17 C18 C19 N15
REM plane ring5B-4
FLAT_LIG C18 C19 N15 N16
REM plane ring5B-5
FLAT_LIG C19 N15 N16 C17
REM plane ring6A-1
FLAT_LIG N1 C2 C3 C4
REM plane ring6A-2
FLAT_LIG C2 C3 C4 C5
REM plane ring6A-3
FLAT_LIG C3 C4 C5 C6
REM plane ring6A-4
FLAT_LIG C4 C5 C6 N1
REM plane ring6A-5
FLAT_LIG C5 C6 N1 C2
REM plane ring6A-6
FLAT_LIG C6 N1 C2 C3
REM plane ring6B-1
FLAT_LIG C22 C23 C24 C25
REM plane ring6B-2
FLAT_LIG C23 C24 C25 N26
REM plane ring6B-3
FLAT_LIG C24 C25 N26 C27
REM plane ring6B-4
FLAT_LIG C25 N26 C27 C22
REM plane ring6B-5
FLAT_LIG N26 C27 C22 C23
REM plane ring6B-6
FLAT_LIG C27 C22 C23 C24
;
79082
GRAde-BF4.dfix
;
REM Produced by Grade Web Server http://grade.globalphasing.org
REM --------- service provided by Global Phasing Ltd. ---------
REM
REM GEN: Generated by GRADE 1.2.13 (August 12 2017)
REM GEN: from mol2 file
REM GEN: using MOGUL 1.8.0(224370), CSD as540be, with quantum mechanics AM1
REM Compound InChI OADPYROAGNTBKO-UHFFFAOYSA-N
REM Compound full name anion
REM
REM Number of restraints found:
REM Bond lengths
REM     lengths/sigmas set by mogul                 4
REM     bonds to hydrogen set to neutron values     0
REM     bonds lengths set by partial QM             0
REM Bond Angles
REM     angles/sigmas set by mogul                  6
REM     non-H angles set by partial QM              0
REM     H bond angles set by partial QM             0
REM Trigonal planes (atoms bonded to 3 others that are held flat)
REM     trigonal atoms from 3 mogul bond angles     0
REM     atoms NOT trigonal from 3 mogul angles      0
REM     trigonal atoms from partial QM              0
REM     atoms not trigonal from partial QM          0
REM Torsions and 1-4 planes
REM     bonds where mogul states cis/trans          0
REM     bonds mogul indicates flat                  0
REM     bonds mogul indicates 3-fold staggered      0
REM     bonds mogul indicates not flat              0
REM     in flat 5/6 membered rings after PQM        0
REM     other flat bonds after partial QM           0
REM     sp3-sp3 set 3-fold staggered by QM          0
REM     All other torsions (unrestrained)           0
REM Total charge set to -1
REM Bonds defined by QM have a sigma set to 0.030 Angs
REM Angles defined by QM have a sigma set to 3.0 degrees

REM grade-cif2shelx output
REM Version: 0.0.5 <Dec 20 2013>
REM grade-cif2shelx extracts restraints from a grade CIF file
REM and translates them into SHELX syntax.
REM authors Oliver Smart and Julian Holstein.

REM bonds:
DFIX_BF4 1.375 0.032 B1 F2
DFIX_BF4 1.375 0.032 B1 F3
DFIX_BF4 1.375 0.032 B1 F4
DFIX_BF4 1.375 0.032 B1 F5

REM angles SHELX uses 1,3 distance restraints for angles,
REM these are derived by trig from the grade angle and two bond lengths:
REM F2 B1 F3 ang=109.5,5.0 b12=1.375,0.032 b23=1.375,0.032
DANG_BF4 2.246 0.078 F2 F3
REM F2 B1 F4 ang=109.5,5.0 b12=1.375,0.032 b23=1.375,0.032
DANG_BF4 2.246 0.078 F2 F4
REM F3 B1 F4 ang=109.5,5.0 b12=1.375,0.032 b23=1.375,0.032
DANG_BF4 2.246 0.078 F3 F4
REM F2 B1 F5 ang=109.5,5.0 b12=1.375,0.032 b23=1.375,0.032
DANG_BF4 2.246 0.078 F2 F5
REM F3 B1 F5 ang=109.5,5.0 b12=1.375,0.032 b23=1.375,0.032
DANG_BF4 2.246 0.078 F3 F5
REM F4 B1 F5 ang=109.5,5.0 b12=1.375,0.032 b23=1.375,0.032
DANG_BF4 2.246 0.078 F4 F5
;
65705
grade-CHL.dfix
;
REM Produced by Grade Web Server http://grade.globalphasing.org
REM --------- service provided by Global Phasing Ltd. ---------
REM
REM GEN: Generated by GRADE 1.2.19 (Nov 11 2019)
REM GEN: from mol2 file
REM GEN: using MOGUL 1.8.5(274361), CSD as541be, with quantum mechanics RM1
REM Compound InChI HEDRZPFGACZZDS-UHFFFAOYSA-N
REM Compound full name chloroform_
REM
REM Number of restraints found:
REM Bond lengths
REM     lengths/sigmas set by mogul                 0
REM     bonds to hydrogen set to neutron values     1
REM     bonds lengths set by partial QM             3
REM Bond Angles
REM     angles/sigmas set by mogul                  0
REM     non-H angles set by partial QM              3
REM     H bond angles set by partial QM             3
REM Trigonal planes (atoms bonded to 3 others that are held flat)
REM     trigonal atoms from 3 mogul bond angles     0
REM     atoms NOT trigonal from 3 mogul angles      0
REM     trigonal atoms from partial QM              0
REM     atoms not trigonal from partial QM          0
REM Torsions and 1-4 planes
REM     bonds where mogul states cis/trans          0
REM     bonds mogul indicates flat                  0
REM     bonds mogul indicates 3-fold staggered      0
REM     bonds mogul indicates not flat              0
REM     in flat 5/6 membered rings after PQM        0
REM     other flat bonds after partial QM           0
REM     sp3-sp3 set 3-fold staggered by QM          0
REM     All other torsions (unrestrained)           0
REM Total charge set to 0
REM Bonds defined by QM have a sigma set to 0.030 Angs
REM Angles defined by QM have a sigma set to 3.0 degrees

REM grade-cif2shelx output
REM Version: 0.0.5 <Dec 20 2013>
REM grade-cif2shelx extracts restraints from a grade CIF file
REM and translates them into SHELX syntax.
REM authors Oliver Smart and Julian Holstein.

REM bonds:
DFIX_CHL 1.776 0.030 C1 CL4
DFIX_CHL 1.776 0.030 C1 CL3
DFIX_CHL 1.776 0.030 C1 CL2

REM angles SHELX uses 1,3 distance restraints for angles,
REM these are derived by trig from the grade angle and two bond lengths:
REM CL3 C1 CL4 ang=108.1,3.0 b12=1.776,0.030 b23=1.776,0.030
DANG_CHL 2.875 0.064 CL3 CL4
REM CL2 C1 CL4 ang=108.1,3.0 b12=1.776,0.030 b23=1.776,0.030
DANG_CHL 2.875 0.064 CL2 CL4
REM CL2 C1 CL3 ang=108.1,3.0 b12=1.776,0.030 b23=1.776,0.030
DANG_CHL 2.875 0.064 CL2 CL3
;
3646
